data_4088340
loop_
_publ_author_name
'Tewasekson, Udomchai'
'Tsutsumi, Ken'
'Nomura, Kotohiro'

_publ_section_title
;
 Synthesis and Structural Analysis of Zr--Al Heterobimetallic Complexes,
 [ZrX{(O-2,4-tBu2C6H2-6-CH2)3(\m2-O-2,4-tBu2-C6H2-6-CH2)}N][R2Al(\m2-OiPr)]
 [X = Cl, Et, iBu; R = Me, Et, iBu]. Unique Reactivity of the iBu Complex
;
_journal_issue 6
_journal_name_full Organometallics
_journal_page_first 866
_journal_paper_doi 10.1021/acs.organomet.5b01027
_journal_volume 35
_journal_year 2016
_chemical_formula_moiety 'C57 H88 Al N O4 Zr'
_chemical_formula_sum 'C57 H88 Al N O4 Zr'
_chemical_formula_weight 969.53
_space_group_IT_number 14
_space_group_name_Hall '-P 2yn'
_space_group_name_H-M_alt 'P 1 21/n 1'
_symmetry_cell_setting monoclinic
_symmetry_Int_Tables_number 14
_symmetry_space_group_name_Hall '-P 2yn'
_symmetry_space_group_name_H-M 'P 1 21/n 1'
_atom_sites_solution_hydrogens geom
_atom_sites_solution_primary direct
_atom_sites_solution_secondary difmap
_cell_angle_alpha 90.0000
_cell_angle_beta 90.832(3)
_cell_angle_gamma 90.0000
_cell_formula_units_Z 4
_cell_length_a 13.952(4)
_cell_length_b 14.190(5)
_cell_length_c 28.992(9)
_cell_measurement_reflns_used 12406
_cell_measurement_temperature 93
_cell_measurement_theta_max 27.50
_cell_measurement_theta_min 3.10
_cell_volume 5739(3)
_computing_cell_refinement 'CrystalClear-SM Expert 2.0 r15'
_computing_data_collection 'CrystalClear-SM Expert 2.0 r15 (Rigaku, 2011)'
_computing_data_reduction 'CrystalClear-SM Expert 2.0 r15'
_computing_molecular_graphics 'CrystalStructure 4.0'
_computing_publication_material 'CrystalStructure 4.0 (Rigaku, 2010)'
_computing_structure_refinement 'SHELXL97 (Sheldrick, 2008)'
_computing_structure_solution 'SIR92 (Altomare, et al., 1994)'
_diffrn_ambient_temperature 93
_diffrn_detector_area_resol_mean 6.827
_diffrn_measured_fraction_theta_full 0.986
_diffrn_measured_fraction_theta_max 0.986
_diffrn_measurement_device_type 'Rigaku XtaLAB mini'
_diffrn_measurement_method \w
_diffrn_radiation_type 'Mo K\a'
_diffrn_radiation_wavelength 0.71075
_diffrn_reflns_av_R_equivalents 0.0641
_diffrn_reflns_limit_h_max 18
_diffrn_reflns_limit_h_min -18
_diffrn_reflns_limit_k_max 18
_diffrn_reflns_limit_k_min -18
_diffrn_reflns_limit_l_max 37
_diffrn_reflns_limit_l_min -37
_diffrn_reflns_number 49465
_diffrn_reflns_theta_full 27.51
_diffrn_reflns_theta_max 27.51
_diffrn_standards_number 0
_exptl_absorpt_coefficient_mu 0.248
_exptl_absorpt_correction_T_max 0.928
_exptl_absorpt_correction_T_min 0.771
_exptl_absorpt_correction_type multi-scan
_exptl_absorpt_process_details 'REQAB (Rigaku, 1998)'
_exptl_crystal_colour colorless
_exptl_crystal_density_diffrn 1.122
_exptl_crystal_density_method 'not measured'
_exptl_crystal_description prism
_exptl_crystal_F_000 2088.00
_exptl_crystal_size_max 0.350
_exptl_crystal_size_mid 0.310
_exptl_crystal_size_min 0.300
_refine_diff_density_max 1.470
_refine_diff_density_min -1.070
_refine_ls_extinction_method none
_refine_ls_goodness_of_fit_ref 1.107
_refine_ls_hydrogen_treatment constr
_refine_ls_number_parameters 562
_refine_ls_number_reflns 13003
_refine_ls_number_restraints 0
_refine_ls_R_factor_gt 0.0588
_refine_ls_shift/su_max 0.001
_refine_ls_structure_factor_coef Fsqd
_refine_ls_weighting_details 'w = 1/[\s^2^(Fo^2^)+(0.1253P)^2^+2.3543P] where P=(Fo^2^+2Fc^2^)/3'
_refine_ls_weighting_scheme calc
_refine_ls_wR_factor_ref 0.2077
_reflns_number_gt 10803
_reflns_number_total 13003
_reflns_threshold_expression F^2^>2.0\s(F^2^)
_cod_data_source_file om5b01027_si_002.cif
_cod_data_source_block 18092015_2Complex5
_cod_original_cell_volume 5739(4)
_cod_database_code 4088340

loop_
_symmetry_equiv_pos_site_id
_symmetry_equiv_pos_as_xyz
1 +X,+Y,+Z
2 1/2-X,1/2+Y,1/2-Z
3 -X,-Y,-Z
4 1/2+X,1/2-Y,1/2+Z

loop_
_atom_site_label
_atom_site_type_symbol
_atom_site_fract_x
_atom_site_fract_y
_atom_site_fract_z
_atom_site_U_iso_or_equiv
_atom_site_adp_type
_atom_site_occupancy
_atom_site_symmetry_multiplicity
_atom_site_calc_flag
_atom_site_refinement_flags
Zr1 Zr 1.23284(2) 0.50793(2) 0.37286(2) 0.01938(11) Uani 1.0 4 d .
Al1 Al 1.21294(7) 0.30813(6) 0.42290(3) 0.0257(2) Uani 1.0 4 d .
O1 O 1.28878(15) 0.41324(14) 0.42693(7) 0.0237(5) Uani 1.0 4 d .
O2 O 1.14055(14) 0.38112(13) 0.38163(6) 0.0208(4) Uani 1.0 4 d .
O3 O 1.30838(15) 0.61100(14) 0.40101(6) 0.0230(5) Uani 1.0 4 d .
O4 O 1.13884(14) 0.57783(14) 0.33475(7) 0.0215(4) Uani 1.0 4 d .
N1 N 1.12401(17) 0.56934(16) 0.43214(8) 0.0192(5) Uani 1.0 4 d .
C1 C 1.3239(3) 0.4513(3) 0.31473(11) 0.0307(7) Uani 1.0 4 d .
C2 C 1.4036(3) 0.5106(3) 0.29358(14) 0.0446(10) Uani 1.0 4 d .
C3 C 1.2847(4) 0.2051(3) 0.39391(13) 0.0422(9) Uani 1.0 4 d .
C4 C 1.3101(4) 0.1237(3) 0.4251(2) 0.0653(14) Uani 1.0 4 d .
C5 C 1.1404(3) 0.2755(3) 0.47868(11) 0.0347(8) Uani 1.0 4 d .
C6 C 1.0370(3) 0.2411(3) 0.47081(13) 0.0413(9) Uani 1.0 4 d .
C7 C 1.0460(3) 0.50138(19) 0.44218(10) 0.0218(6) Uani 1.0 4 d .
C8 C 0.9947(3) 0.45738(19) 0.40135(10) 0.0226(6) Uani 1.0 4 d .
C9 C 0.8980(3) 0.4770(2) 0.39388(10) 0.0245(6) Uani 1.0 4 d .
C10 C 0.8467(3) 0.4332(2) 0.35859(11) 0.0265(6) Uani 1.0 4 d .
C11 C 0.8948(2) 0.3650(2) 0.33295(11) 0.0264(6) Uani 1.0 4 d .
C12 C 0.9911(2) 0.3403(2) 0.33918(10) 0.0239(6) Uani 1.0 4 d .
C13 C 1.0415(2) 0.39074(19) 0.37367(10) 0.0219(6) Uani 1.0 4 d .
C14 C 0.7433(3) 0.4608(3) 0.34565(12) 0.0320(7) Uani 1.0 4 d .
C15 C 0.7010(3) 0.5292(3) 0.38096(16) 0.0487(10) Uani 1.0 4 d .
C16 C 0.7433(3) 0.5091(3) 0.29843(15) 0.0415(9) Uani 1.0 4 d .
C17 C 0.6779(3) 0.3733(3) 0.34347(14) 0.0383(8) Uani 1.0 4 d .
C18 C 1.0316(3) 0.2561(2) 0.31160(11) 0.0274(7) Uani 1.0 4 d .
C19 C 1.1299(3) 0.2764(3) 0.29110(11) 0.0283(7) Uani 1.0 4 d .
C20 C 1.0380(4) 0.1715(3) 0.34482(14) 0.0468(10) Uani 1.0 4 d .
C21 C 0.9658(3) 0.2278(3) 0.27133(14) 0.0439(10) Uani 1.0 4 d .
C22 C 1.1805(3) 0.5835(2) 0.47600(9) 0.0225(6) Uani 1.0 4 d .
C23 C 1.2526(2) 0.6628(2) 0.47404(10) 0.0240(6) Uani 1.0 4 d .
C24 C 1.2557(3) 0.7278(2) 0.51043(10) 0.0251(6) Uani 1.0 4 d .
C25 C 1.3173(3) 0.8052(2) 0.50994(10) 0.0267(7) Uani 1.0 4 d .
C26 C 1.3745(3) 0.8165(3) 0.47089(10) 0.0265(6) Uani 1.0 4 d .
C27 C 1.3732(2) 0.7552(2) 0.43301(10) 0.0250(6) Uani 1.0 4 d .
C28 C 1.3131(2) 0.6753(2) 0.43582(9) 0.0215(6) Uani 1.0 4 d .
C29 C 1.3224(3) 0.8773(3) 0.54971(11) 0.0311(7) Uani 1.0 4 d .
C30 C 1.2426(3) 0.8646(3) 0.58388(12) 0.0399(9) Uani 1.0 4 d .
C31 C 1.3166(3) 0.9779(3) 0.52964(13) 0.0395(9) Uani 1.0 4 d .
C32 C 1.4199(3) 0.8665(3) 0.57459(13) 0.0457(10) Uani 1.0 4 d .
C33 C 1.4300(3) 0.7765(3) 0.38957(11) 0.0271(7) Uani 1.0 4 d .
C34 C 1.3609(3) 0.7876(3) 0.34774(11) 0.0355(8) Uani 1.0 4 d .
C35 C 1.5031(3) 0.6977(3) 0.38059(12) 0.0324(7) Uani 1.0 4 d .
C36 C 1.4868(3) 0.8695(3) 0.39322(13) 0.0366(8) Uani 1.0 4 d .
C37 C 1.0832(2) 0.66261(19) 0.41822(10) 0.0225(6) Uani 1.0 4 d .
C38 C 1.0252(2) 0.66952(19) 0.37415(9) 0.0203(6) Uani 1.0 4 d .
C39 C 0.9440(2) 0.7273(2) 0.37422(10) 0.0238(6) Uani 1.0 4 d .
C40 C 0.8976(2) 0.7528(2) 0.33320(10) 0.0247(6) Uani 1.0 4 d .
C41 C 0.9341(2) 0.7171(2) 0.29219(10) 0.0238(6) Uani 1.0 4 d .
C42 C 1.0136(2) 0.6565(2) 0.29000(9) 0.0217(6) Uani 1.0 4 d .
C43 C 1.0595(2) 0.63369(19) 0.33255(9) 0.0205(6) Uani 1.0 4 d .
C44 C 0.8145(3) 0.8248(3) 0.33236(11) 0.0291(7) Uani 1.0 4 d .
C45 C 0.7702(3) 0.8376(3) 0.37985(13) 0.0402(9) Uani 1.0 4 d .
C46 C 0.8561(3) 0.9195(3) 0.31640(16) 0.0445(10) Uani 1.0 4 d .
C47 C 0.7347(3) 0.7937(3) 0.29857(12) 0.0346(8) Uani 1.0 4 d .
C48 C 1.0502(3) 0.6195(3) 0.24406(10) 0.0277(7) Uani 1.0 4 d .
C49 C 1.0438(3) 0.5117(3) 0.24307(12) 0.0370(8) Uani 1.0 4 d .
C50 C 1.1545(3) 0.6509(3) 0.23728(11) 0.0366(8) Uani 1.0 4 d .
C51 C 0.9914(3) 0.6570(3) 0.20249(11) 0.0392(8) Uani 1.0 4 d .
C52 C 1.3776(3) 0.4254(3) 0.45348(11) 0.0321(7) Uani 1.0 4 d .
C53 C 1.3779(4) 0.3638(3) 0.49587(12) 0.0467(10) Uani 1.0 4 d .
C54 C 1.4625(3) 0.4077(4) 0.42314(14) 0.0526(11) Uani 1.0 4 d .
C55 C 1.1091(6) 0.9256(6) 0.4085(3) 0.093(2) Uiso 1.0 4 d .
C56 C 1.0221(5) 0.9547(5) 0.4369(3) 0.0831(17) Uiso 1.0 4 d .
C57 C 1.0429(5) 0.9868(4) 0.4866(3) 0.0718(15) Uiso 1.0 4 d .
H1A H 1.3539 0.3923 0.3260 0.0368 Uiso 1.0 4 calc R
H2B H 1.2795 0.4336 0.2893 0.0368 Uiso 1.0 4 calc R
H3A H 1.4507 0.5274 0.3176 0.0536 Uiso 1.0 4 calc R
H4B H 1.3760 0.5681 0.2802 0.0536 Uiso 1.0 4 calc R
H5C H 1.4351 0.4742 0.2694 0.0536 Uiso 1.0 4 calc R
H6A H 1.2462 0.1807 0.3675 0.0507 Uiso 1.0 4 calc R
H7B H 1.3447 0.2313 0.3814 0.0507 Uiso 1.0 4 calc R
H8A H 1.2512 0.0954 0.4369 0.0784 Uiso 1.0 4 calc R
H9B H 1.3497 0.1464 0.4510 0.0784 Uiso 1.0 4 calc R
H10C H 1.3457 0.0764 0.4077 0.0784 Uiso 1.0 4 calc R
H11A H 1.1762 0.2258 0.4956 0.0417 Uiso 1.0 4 calc R
H12B H 1.1387 0.3317 0.4989 0.0417 Uiso 1.0 4 calc R
H13A H 1.0374 0.1842 0.4517 0.0496 Uiso 1.0 4 calc R
H14B H 0.9997 0.2904 0.4551 0.0496 Uiso 1.0 4 calc R
H15C H 1.0080 0.2269 0.5006 0.0496 Uiso 1.0 4 calc R
H16A H 0.9977 0.5342 0.4611 0.0262 Uiso 1.0 4 calc R
H17B H 1.0734 0.4500 0.4613 0.0262 Uiso 1.0 4 calc R
H18 H 0.8667 0.5210 0.4132 0.0293 Uiso 1.0 4 calc R
H19 H 0.8593 0.3330 0.3095 0.0317 Uiso 1.0 4 calc R
H20A H 0.7031 0.5001 0.4116 0.0585 Uiso 1.0 4 calc R
H21B H 0.6344 0.5434 0.3723 0.0585 Uiso 1.0 4 calc R
H22C H 0.7385 0.5875 0.3814 0.0585 Uiso 1.0 4 calc R
H23A H 0.7690 0.4657 0.2754 0.0498 Uiso 1.0 4 calc R
H24B H 0.7834 0.5657 0.3000 0.0498 Uiso 1.0 4 calc R
H25C H 0.6776 0.5267 0.2897 0.0498 Uiso 1.0 4 calc R
H26A H 0.7017 0.3295 0.3202 0.0459 Uiso 1.0 4 calc R
H27B H 0.6125 0.3927 0.3352 0.0459 Uiso 1.0 4 calc R
H28C H 0.6780 0.3422 0.3736 0.0459 Uiso 1.0 4 calc R
H29A H 1.1730 0.3008 0.3153 0.0340 Uiso 1.0 4 calc R
H30B H 1.1231 0.3233 0.2665 0.0340 Uiso 1.0 4 calc R
H31C H 1.1565 0.2181 0.2784 0.0340 Uiso 1.0 4 calc R
H32A H 1.0837 0.1858 0.3699 0.0561 Uiso 1.0 4 calc R
H33B H 1.0598 0.1158 0.3280 0.0561 Uiso 1.0 4 calc R
H34C H 0.9748 0.1592 0.3578 0.0561 Uiso 1.0 4 calc R
H35A H 0.9917 0.1717 0.2563 0.0527 Uiso 1.0 4 calc R
H36B H 0.9619 0.2796 0.2490 0.0527 Uiso 1.0 4 calc R
H37C H 0.9016 0.2139 0.2829 0.0527 Uiso 1.0 4 calc R
H38A H 1.2148 0.5243 0.4836 0.0270 Uiso 1.0 4 calc R
H39B H 1.1354 0.5964 0.5013 0.0270 Uiso 1.0 4 calc R
H40 H 1.2149 0.7189 0.5360 0.0301 Uiso 1.0 4 calc R
H41 H 1.4167 0.8690 0.4701 0.0317 Uiso 1.0 4 calc R
H42A H 1.1809 0.8622 0.5673 0.0479 Uiso 1.0 4 calc R
H43B H 1.2428 0.9177 0.6055 0.0479 Uiso 1.0 4 calc R
H44C H 1.2525 0.8057 0.6009 0.0479 Uiso 1.0 4 calc R
H45A H 1.3234 1.0239 0.5547 0.0474 Uiso 1.0 4 calc R
H46B H 1.2545 0.9867 0.5140 0.0474 Uiso 1.0 4 calc R
H47C H 1.3682 0.9870 0.5075 0.0474 Uiso 1.0 4 calc R
H48A H 1.4244 0.8035 0.5884 0.0549 Uiso 1.0 4 calc R
H49B H 1.4259 0.9142 0.5989 0.0549 Uiso 1.0 4 calc R
H50C H 1.4715 0.8747 0.5524 0.0549 Uiso 1.0 4 calc R
H51A H 1.3164 0.8396 0.3535 0.0426 Uiso 1.0 4 calc R
H52B H 1.3247 0.7291 0.3432 0.0426 Uiso 1.0 4 calc R
H53C H 1.3979 0.8012 0.3200 0.0426 Uiso 1.0 4 calc R
H54A H 1.4693 0.6377 0.3765 0.0389 Uiso 1.0 4 calc R
H55B H 1.5478 0.6930 0.4069 0.0389 Uiso 1.0 4 calc R
H56C H 1.5388 0.7122 0.3526 0.0389 Uiso 1.0 4 calc R
H57A H 1.5326 0.8656 0.4191 0.0439 Uiso 1.0 4 calc R
H58B H 1.4424 0.9218 0.3983 0.0439 Uiso 1.0 4 calc R
H59C H 1.5216 0.8800 0.3646 0.0439 Uiso 1.0 4 calc R
H60A H 1.1371 0.7076 0.4160 0.0270 Uiso 1.0 4 calc R
H61B H 1.0422 0.6847 0.4436 0.0270 Uiso 1.0 4 calc R
H62 H 0.9200 0.7496 0.4027 0.0286 Uiso 1.0 4 calc R
H63 H 0.9034 0.7349 0.2641 0.0286 Uiso 1.0 4 calc R
H64A H 0.8193 0.8602 0.4017 0.0483 Uiso 1.0 4 calc R
H65B H 0.7449 0.7771 0.3906 0.0483 Uiso 1.0 4 calc R
H66C H 0.7180 0.8837 0.3777 0.0483 Uiso 1.0 4 calc R
H67A H 0.8826 0.9123 0.2855 0.0534 Uiso 1.0 4 calc R
H68B H 0.9069 0.9395 0.3379 0.0534 Uiso 1.0 4 calc R
H69C H 0.8052 0.9671 0.3156 0.0534 Uiso 1.0 4 calc R
H70A H 0.7094 0.7325 0.3082 0.0415 Uiso 1.0 4 calc R
H71B H 0.7609 0.7883 0.2675 0.0415 Uiso 1.0 4 calc R
H72C H 0.6831 0.8406 0.2985 0.0415 Uiso 1.0 4 calc R
H73A H 0.9770 0.4924 0.2469 0.0444 Uiso 1.0 4 calc R
H74B H 1.0831 0.4855 0.2682 0.0444 Uiso 1.0 4 calc R
H75C H 1.0673 0.4884 0.2135 0.0444 Uiso 1.0 4 calc R
H76A H 1.1947 0.6263 0.2625 0.0439 Uiso 1.0 4 calc R
H77B H 1.1577 0.7199 0.2372 0.0439 Uiso 1.0 4 calc R
H78C H 1.1776 0.6266 0.2078 0.0439 Uiso 1.0 4 calc R
H79A H 0.9950 0.7259 0.2018 0.0470 Uiso 1.0 4 calc R
H80B H 0.9243 0.6375 0.2054 0.0470 Uiso 1.0 4 calc R
H81C H 1.0173 0.6312 0.1739 0.0470 Uiso 1.0 4 calc R
H82 H 1.3807 0.4925 0.4639 0.0385 Uiso 1.0 4 calc R
H83A H 1.3722 0.2976 0.4866 0.0561 Uiso 1.0 4 calc R
H84B H 1.3238 0.3808 0.5153 0.0561 Uiso 1.0 4 calc R
H85C H 1.4380 0.3730 0.5132 0.0561 Uiso 1.0 4 calc R
H86A H 1.4613 0.4523 0.3973 0.0632 Uiso 1.0 4 calc R
H87B H 1.4596 0.3432 0.4112 0.0632 Uiso 1.0 4 calc R
H88C H 1.5218 0.4161 0.4412 0.0632 Uiso 1.0 4 calc R

loop_
_atom_site_aniso_label
_atom_site_aniso_U_11
_atom_site_aniso_U_22
_atom_site_aniso_U_33
_atom_site_aniso_U_12
_atom_site_aniso_U_13
_atom_site_aniso_U_23
Zr1 0.01935(17) 0.02262(17) 0.01625(17) 0.00261(9) 0.00255(11) -0.00063(9)
Al1 0.0312(6) 0.0248(5) 0.0211(5) 0.0069(4) 0.0032(4) 0.0016(4)
O1 0.0223(11) 0.0300(11) 0.0189(10) 0.0046(8) 0.0031(8) 0.0022(8)
O2 0.0209(11) 0.0231(10) 0.0184(9) 0.0012(8) 0.0036(8) -0.0012(8)
O3 0.0237(11) 0.0286(10) 0.0168(9) 0.0006(8) 0.0047(8) -0.0027(8)
O4 0.0213(11) 0.0236(10) 0.0198(10) 0.0025(8) 0.0031(8) -0.0006(8)
N1 0.0196(12) 0.0215(11) 0.0167(11) 0.0006(9) 0.0038(9) -0.0020(9)
C1 0.0327(18) 0.0313(16) 0.0281(16) 0.0020(13) 0.0028(13) -0.0027(13)
C2 0.040(3) 0.056(3) 0.039(2) -0.0029(17) 0.0146(17) -0.0020(17)
C3 0.058(3) 0.0333(18) 0.0352(19) 0.0189(17) 0.0026(17) 0.0001(15)
C4 0.064(4) 0.040(3) 0.092(4) 0.022(2) 0.012(3) 0.013(3)
C5 0.046(2) 0.0301(16) 0.0283(16) 0.0065(14) 0.0089(14) 0.0047(13)
C6 0.060(3) 0.0295(17) 0.0348(18) -0.0039(16) 0.0218(17) -0.0021(14)
C7 0.0207(15) 0.0252(14) 0.0200(14) -0.0009(11) 0.0100(11) -0.0016(10)
C8 0.0263(16) 0.0213(13) 0.0202(13) -0.0023(11) 0.0041(11) -0.0013(11)
C9 0.0246(16) 0.0202(13) 0.0286(15) 0.0001(11) 0.0045(12) -0.0049(11)
C10 0.0218(16) 0.0259(14) 0.0318(16) -0.0013(11) 0.0029(12) -0.0042(12)
C11 0.0205(15) 0.0267(14) 0.0322(16) -0.0028(11) 0.0020(12) -0.0091(12)
C12 0.0240(16) 0.0223(14) 0.0254(14) 0.0015(11) 0.0016(11) -0.0027(11)
C13 0.0211(15) 0.0212(13) 0.0236(14) 0.0014(11) 0.0031(11) 0.0010(11)
C14 0.0213(16) 0.0328(16) 0.0419(18) 0.0021(12) 0.0017(13) -0.0108(14)
C15 0.027(2) 0.048(2) 0.071(3) 0.0083(16) -0.0053(18) -0.025(2)
C16 0.030(2) 0.0396(19) 0.055(3) 0.0039(14) -0.0090(17) -0.0016(16)
C17 0.0200(17) 0.0407(19) 0.054(3) -0.0021(13) 0.0102(15) -0.0097(16)
C18 0.0265(16) 0.0269(15) 0.0290(15) 0.0038(12) 0.0061(12) -0.0083(12)
C19 0.0263(17) 0.0319(16) 0.0267(15) 0.0035(12) 0.0023(12) -0.0073(12)
C20 0.066(3) 0.0246(16) 0.050(3) 0.0049(16) 0.018(2) -0.0022(15)
C21 0.0286(19) 0.051(3) 0.052(3) 0.0056(15) 0.0013(16) -0.0321(18)
C22 0.0276(16) 0.0287(14) 0.0114(12) 0.0002(11) 0.0033(10) 0.0003(10)
C23 0.0221(15) 0.0266(14) 0.0232(14) 0.0050(11) -0.0026(11) -0.0018(11)
C24 0.0262(16) 0.0289(15) 0.0200(14) 0.0019(12) -0.0008(11) -0.0010(11)
C25 0.0239(16) 0.0294(15) 0.0265(15) 0.0037(12) -0.0076(12) -0.0053(12)
C26 0.0222(16) 0.0305(15) 0.0266(15) 0.0002(12) -0.0025(12) -0.0019(12)
C27 0.0226(16) 0.0276(14) 0.0248(14) 0.0043(12) -0.0005(11) 0.0006(12)
C28 0.0210(15) 0.0268(14) 0.0168(13) 0.0026(11) -0.0004(10) -0.0006(10)
C29 0.0367(19) 0.0319(16) 0.0245(15) 0.0010(13) -0.0034(13) -0.0059(12)
C30 0.057(3) 0.0393(18) 0.0239(16) -0.0008(17) 0.0074(15) -0.0093(14)
C31 0.054(3) 0.0271(16) 0.0375(19) 0.0001(15) -0.0019(17) -0.0073(14)
C32 0.050(3) 0.051(3) 0.0361(19) -0.0045(18) -0.0157(17) -0.0084(17)
C33 0.0218(16) 0.0314(15) 0.0282(15) -0.0010(12) 0.0031(12) 0.0003(12)
C34 0.037(2) 0.0417(18) 0.0279(16) -0.0005(15) 0.0015(14) 0.0100(14)
C35 0.0252(17) 0.0384(18) 0.0338(17) 0.0012(13) 0.0067(13) -0.0043(14)
C36 0.0343(19) 0.0348(17) 0.0409(19) -0.0055(14) 0.0095(15) -0.0029(15)
C37 0.0250(15) 0.0209(13) 0.0215(13) 0.0045(11) 0.0007(11) -0.0010(10)
C38 0.0186(14) 0.0222(13) 0.0202(13) 0.0015(10) 0.0025(10) 0.0005(10)
C39 0.0213(15) 0.0245(14) 0.0258(14) 0.0017(11) 0.0021(11) -0.0034(11)
C40 0.0196(15) 0.0269(14) 0.0277(15) 0.0005(11) 0.0012(11) 0.0010(12)
C41 0.0203(15) 0.0293(14) 0.0219(14) 0.0030(11) 0.0001(11) 0.0012(11)
C42 0.0201(14) 0.0256(14) 0.0194(13) 0.0004(11) 0.0024(11) 0.0000(11)
C43 0.0202(14) 0.0213(13) 0.0199(13) 0.0004(10) 0.0014(11) 0.0001(10)
C44 0.0250(16) 0.0307(15) 0.0314(16) 0.0078(12) -0.0022(13) -0.0040(13)
C45 0.0284(19) 0.048(2) 0.044(2) 0.0164(15) -0.0024(15) -0.0123(16)
C46 0.034(2) 0.0302(17) 0.069(3) 0.0083(14) -0.0134(18) 0.0001(17)
C47 0.0245(17) 0.0405(18) 0.0385(18) 0.0102(14) -0.0057(14) -0.0069(15)
C48 0.0267(17) 0.0377(17) 0.0187(14) 0.0044(13) 0.0016(11) 0.0006(12)
C49 0.048(3) 0.0365(18) 0.0268(17) 0.0041(15) -0.0022(15) -0.0059(13)
C50 0.0316(19) 0.056(3) 0.0220(15) 0.0024(16) 0.0069(13) 0.0089(15)
C51 0.039(2) 0.056(3) 0.0224(16) 0.0126(17) -0.0038(14) -0.0025(15)
C52 0.0273(17) 0.0399(18) 0.0290(16) 0.0054(13) -0.0046(13) 0.0011(13)
C53 0.056(3) 0.052(3) 0.0315(18) -0.0010(19) -0.0147(17) 0.0063(16)
C54 0.0228(19) 0.096(4) 0.040(2) 0.016(2) 0.0004(15) 0.005(2)

loop_
_atom_type_symbol
_atom_type_description
_atom_type_scat_dispersion_real
_atom_type_scat_dispersion_imag
_atom_type_scat_source
C C 0.0033 0.0016
;
International Tables for Crystallography
(1992, Vol. C, Tables 4.2.6.8 and 6.1.1.4)
;
H H 0.0000 0.0000
;
International Tables for Crystallography
(1992, Vol. C, Table 6.1.1.4)
;
Al Al 0.0645 0.0514
;
International Tables for Crystallography
(1992, Vol. C, Tables 4.2.6.8 and 6.1.1.4)
;
N N 0.0061 0.0033
;
International Tables for Crystallography
(1992, Vol. C, Tables 4.2.6.8 and 6.1.1.4)
;
O O 0.0106 0.0060
;
International Tables for Crystallography
(1992, Vol. C, Tables 4.2.6.8 and 6.1.1.4)
;
Zr Zr -2.9673 0.5597
;
International Tables for Crystallography
(1992, Vol. C, Tables 4.2.6.8 and 6.1.1.4)
;

loop_
_geom_angle_atom_site_label_1
_geom_angle_atom_site_label_2
_geom_angle_atom_site_label_3
_geom_angle
_geom_angle_publ_flag
_geom_angle_site_symmetry_3
Al1 Zr1 O1 33.63(6) yes .
Al1 Zr1 O2 34.79(6) yes .
Al1 Zr1 O3 121.26(7) yes .
Al1 Zr1 O4 129.72(7) yes .
Al1 Zr1 N1 86.49(6) yes .
Al1 Zr1 C1 94.38(9) yes .
O1 Zr1 O2 67.98(8) yes .
O1 Zr1 O3 88.63(8) yes .
O1 Zr1 O4 159.02(9) yes .
O1 Zr1 N1 86.27(8) yes .
O1 Zr1 C1 96.68(10) yes .
O2 Zr1 O3 149.01(8) yes .
O2 Zr1 O4 95.13(8) yes .
O2 Zr1 N1 80.99(8) yes .
O2 Zr1 C1 97.44(10) yes .
O3 Zr1 O4 101.89(9) yes .
O3 Zr1 N1 77.32(9) yes .
O3 Zr1 C1 105.53(11) yes .
O4 Zr1 N1 78.56(9) yes .
O4 Zr1 C1 97.87(11) yes .
N1 Zr1 C1 175.90(10) yes .
Zr1 Al1 O1 41.69(7) yes .
Zr1 Al1 O2 42.92(7) yes .
Zr1 Al1 C3 114.65(12) yes .
Zr1 Al1 C5 128.91(11) yes .
O1 Al1 O2 84.02(10) yes .
O1 Al1 C3 109.61(15) yes .
O1 Al1 C5 116.17(13) yes .
O2 Al1 C3 114.34(14) yes .
O2 Al1 C5 112.08(13) yes .
C3 Al1 C5 116.44(16) yes .
Zr1 O1 Al1 104.68(10) yes .
Zr1 O1 C52 126.40(18) yes .
Al1 O1 C52 127.98(19) yes .
Zr1 O2 Al1 102.29(10) yes .
Zr1 O2 C13 118.12(16) yes .
Al1 O2 C13 132.91(17) yes .
Zr1 O3 C28 145.44(19) yes .
Zr1 O4 C43 148.54(18) yes .
Zr1 N1 C7 111.53(17) yes .
Zr1 N1 C22 108.46(17) yes .
Zr1 N1 C37 111.14(17) yes .
C7 N1 C22 107.4(3) yes .
C7 N1 C37 110.5(3) yes .
C22 N1 C37 107.7(2) yes .
Zr1 C1 C2 121.4(3) yes .
Al1 C3 C4 115.5(3) yes .
Al1 C5 C6 116.3(3) yes .
N1 C7 C8 117.1(3) yes .
C7 C8 C9 119.1(3) yes .
C7 C8 C13 120.4(3) yes .
C9 C8 C13 120.2(3) yes .
C8 C9 C10 120.9(3) yes .
C9 C10 C11 117.1(3) yes .
C9 C10 C14 122.6(3) yes .
C11 C10 C14 120.2(3) yes .
C10 C11 C12 124.9(3) yes .
C11 C12 C13 115.7(3) yes .
C11 C12 C18 118.9(3) yes .
C13 C12 C18 125.1(3) yes .
O2 C13 C8 115.8(3) yes .
O2 C13 C12 123.2(3) yes .
C8 C13 C12 121.0(3) yes .
C10 C14 C15 111.6(3) yes .
C10 C14 C16 108.7(3) yes .
C10 C14 C17 111.0(3) yes .
C15 C14 C16 108.6(3) yes .
C15 C14 C17 107.7(3) yes .
C16 C14 C17 109.4(3) yes .
C12 C18 C19 113.0(3) yes .
C12 C18 C20 107.3(3) yes .
C12 C18 C21 112.2(3) yes .
C19 C18 C20 110.2(3) yes .
C19 C18 C21 106.5(3) yes .
C20 C18 C21 107.5(3) yes .
N1 C22 C23 114.2(3) yes .
C22 C23 C24 118.3(3) yes .
C22 C23 C28 121.9(3) yes .
C24 C23 C28 119.7(3) yes .
C23 C24 C25 121.5(3) yes .
C24 C25 C26 117.1(3) yes .
C24 C25 C29 122.5(3) yes .
C26 C25 C29 120.4(3) yes .
C25 C26 C27 124.0(3) yes .
C26 C27 C28 117.0(3) yes .
C26 C27 C33 121.4(3) yes .
C28 C27 C33 121.5(3) yes .
O3 C28 C23 118.3(3) yes .
O3 C28 C27 121.2(3) yes .
C23 C28 C27 120.5(3) yes .
C25 C29 C30 112.6(3) yes .
C25 C29 C31 109.3(3) yes .
C25 C29 C32 108.4(3) yes .
C30 C29 C31 108.8(3) yes .
C30 C29 C32 109.6(3) yes .
C31 C29 C32 108.1(3) yes .
C27 C33 C34 110.0(3) yes .
C27 C33 C35 110.4(3) yes .
C27 C33 C36 112.7(3) yes .
C34 C33 C35 110.4(3) yes .
C34 C33 C36 106.3(3) yes .
C35 C33 C36 106.9(3) yes .
N1 C37 C38 119.0(3) yes .
C37 C38 C39 117.5(3) yes .
C37 C38 C43 121.4(3) yes .
C39 C38 C43 120.1(3) yes .
C38 C39 C40 121.1(3) yes .
C39 C40 C41 117.5(3) yes .
C39 C40 C44 121.6(3) yes .
C41 C40 C44 120.6(3) yes .
C40 C41 C42 124.0(3) yes .
C41 C42 C43 116.5(3) yes .
C41 C42 C48 121.6(3) yes .
C43 C42 C48 121.9(3) yes .
O4 C43 C38 117.3(3) yes .
O4 C43 C42 122.0(3) yes .
C38 C43 C42 120.7(3) yes .
C40 C44 C45 112.2(3) yes .
C40 C44 C46 107.3(3) yes .
C40 C44 C47 110.9(3) yes .
C45 C44 C46 109.1(3) yes .
C45 C44 C47 108.0(3) yes .
C46 C44 C47 109.4(3) yes .
C42 C48 C49 109.8(3) yes .
C42 C48 C50 110.0(3) yes .
C42 C48 C51 112.5(3) yes .
C49 C48 C50 110.0(3) yes .
C49 C48 C51 107.4(3) yes .
C50 C48 C51 107.1(3) yes .
O1 C52 C53 110.7(3) yes .
O1 C52 C54 109.9(3) yes .
C53 C52 C54 112.7(4) yes .
C55 C56 C57 116.4(6) yes .
C56 C57 C57 115.1(6) yes 3_776
Zr1 C1 H1A 106.975 no .
Zr1 C1 H2B 106.979 no .
C2 C1 H1A 106.981 no .
C2 C1 H2B 106.993 no .
H1A C1 H2B 106.729 no .
C1 C2 H3A 109.463 no .
C1 C2 H4B 109.467 no .
C1 C2 H5C 109.475 no .
H3A C2 H4B 109.468 no .
H3A C2 H5C 109.474 no .
H4B C2 H5C 109.481 no .
Al1 C3 H6A 108.413 no .
Al1 C3 H7B 108.411 no .
C4 C3 H6A 108.417 no .
C4 C3 H7B 108.410 no .
H6A C3 H7B 107.456 no .
C3 C4 H8A 109.467 no .
C3 C4 H9B 109.475 no .
C3 C4 H10C 109.484 no .
H8A C4 H9B 109.463 no .
H8A C4 H10C 109.464 no .
H9B C4 H10C 109.474 no .
Al1 C5 H11A 108.217 no .
Al1 C5 H12B 108.204 no .
C6 C5 H11A 108.198 no .
C6 C5 H12B 108.195 no .
H11A C5 H12B 107.347 no .
C5 C6 H13A 109.472 no .
C5 C6 H14B 109.468 no .
C5 C6 H15C 109.470 no .
H13A C6 H14B 109.478 no .
H13A C6 H15C 109.478 no .
H14B C6 H15C 109.462 no .
N1 C7 H16A 108.032 no .
N1 C7 H17B 108.039 no .
C8 C7 H16A 108.039 no .
C8 C7 H17B 108.037 no .
H16A C7 H17B 107.253 no .
C8 C9 H18 119.529 no .
C10 C9 H18 119.523 no .
C10 C11 H19 117.534 no .
C12 C11 H19 117.522 no .
C14 C15 H20A 109.465 no .
C14 C15 H21B 109.463 no .
C14 C15 H22C 109.465 no .
H20A C15 H21B 109.483 no .
H20A C15 H22C 109.488 no .
H21B C15 H22C 109.463 no .
C14 C16 H23A 109.481 no .
C14 C16 H24B 109.457 no .
C14 C16 H25C 109.454 no .
H23A C16 H24B 109.479 no .
H23A C16 H25C 109.486 no .
H24B C16 H25C 109.470 no .
C14 C17 H26A 109.484 no .
C14 C17 H27B 109.475 no .
C14 C17 H28C 109.462 no .
H26A C17 H27B 109.487 no .
H26A C17 H28C 109.459 no .
H27B C17 H28C 109.460 no .
C18 C19 H29A 109.469 no .
C18 C19 H30B 109.473 no .
C18 C19 H31C 109.469 no .
H29A C19 H30B 109.477 no .
H29A C19 H31C 109.473 no .
H30B C19 H31C 109.467 no .
C18 C20 H32A 109.473 no .
C18 C20 H33B 109.475 no .
C18 C20 H34C 109.470 no .
H32A C20 H33B 109.467 no .
H32A C20 H34C 109.470 no .
H33B C20 H34C 109.473 no .
C18 C21 H35A 109.477 no .
C18 C21 H36B 109.470 no .
C18 C21 H37C 109.471 no .
H35A C21 H36B 109.476 no .
H35A C21 H37C 109.472 no .
H36B C21 H37C 109.462 no .
N1 C22 H38A 108.700 no .
N1 C22 H39B 108.704 no .
C23 C22 H38A 108.707 no .
C23 C22 H39B 108.710 no .
H38A C22 H39B 107.617 no .
C23 C24 H40 119.238 no .
C25 C24 H40 119.247 no .
C25 C26 H41 117.982 no .
C27 C26 H41 117.979 no .
C29 C30 H42A 109.478 no .
C29 C30 H43B 109.471 no .
C29 C30 H44C 109.470 no .
H42A C30 H43B 109.471 no .
H42A C30 H44C 109.462 no .
H43B C30 H44C 109.474 no .
C29 C31 H45A 109.464 no .
C29 C31 H46B 109.475 no .
C29 C31 H47C 109.476 no .
H45A C31 H46B 109.470 no .
H45A C31 H47C 109.462 no .
H46B C31 H47C 109.480 no .
C29 C32 H48A 109.468 no .
C29 C32 H49B 109.479 no .
C29 C32 H50C 109.483 no .
H48A C32 H49B 109.464 no .
H48A C32 H50C 109.462 no .
H49B C32 H50C 109.471 no .
C33 C34 H51A 109.464 no .
C33 C34 H52B 109.474 no .
C33 C34 H53C 109.470 no .
H51A C34 H52B 109.469 no .
H51A C34 H53C 109.472 no .
H52B C34 H53C 109.477 no .
C33 C35 H54A 109.474 no .
C33 C35 H55B 109.470 no .
C33 C35 H56C 109.483 no .
H54A C35 H55B 109.462 no .
H54A C35 H56C 109.468 no .
H55B C35 H56C 109.471 no .
C33 C36 H57A 109.466 no .
C33 C36 H58B 109.465 no .
C33 C36 H59C 109.472 no .
H57A C36 H58B 109.465 no .
H57A C36 H59C 109.471 no .
H58B C36 H59C 109.489 no .
N1 C37 H60A 107.555 no .
N1 C37 H61B 107.557 no .
C38 C37 H60A 107.575 no .
C38 C37 H61B 107.568 no .
H60A C37 H61B 107.015 no .
C38 C39 H62 119.428 no .
C40 C39 H62 119.438 no .
C40 C41 H63 118.019 no .
C42 C41 H63 118.017 no .
C44 C45 H64A 109.467 no .
C44 C45 H65B 109.478 no .
C44 C45 H66C 109.476 no .
H64A C45 H65B 109.463 no .
H64A C45 H66C 109.464 no .
H65B C45 H66C 109.480 no .
C44 C46 H67A 109.466 no .
C44 C46 H68B 109.479 no .
C44 C46 H69C 109.472 no .
H67A C46 H68B 109.468 no .
H67A C46 H69C 109.463 no .
H68B C46 H69C 109.480 no .
C44 C47 H70A 109.479 no .
C44 C47 H71B 109.469 no .
C44 C47 H72C 109.475 no .
H70A C47 H71B 109.469 no .
H70A C47 H72C 109.472 no .
H71B C47 H72C 109.463 no .
C48 C49 H73A 109.470 no .
C48 C49 H74B 109.474 no .
C48 C49 H75C 109.466 no .
H73A C49 H74B 109.477 no .
H73A C49 H75C 109.475 no .
H74B C49 H75C 109.467 no .
C48 C50 H76A 109.475 no .
C48 C50 H77B 109.478 no .
C48 C50 H78C 109.468 no .
H76A C50 H77B 109.468 no .
H76A C50 H78C 109.475 no .
H77B C50 H78C 109.463 no .
C48 C51 H79A 109.477 no .
C48 C51 H80B 109.482 no .
C48 C51 H81C 109.477 no .
H79A C51 H80B 109.470 no .
H79A C51 H81C 109.467 no .
H80B C51 H81C 109.454 no .
O1 C52 H82 107.765 no .
C53 C52 H82 107.771 no .
C54 C52 H82 107.775 no .
C52 C53 H83A 109.462 no .
C52 C53 H84B 109.471 no .
C52 C53 H85C 109.462 no .
H83A C53 H84B 109.483 no .
H83A C53 H85C 109.483 no .
H84B C53 H85C 109.466 no .
C52 C54 H86A 109.466 no .
C52 C54 H87B 109.472 no .
C52 C54 H88C 109.469 no .
H86A C54 H87B 109.477 no .
H86A C54 H88C 109.472 no .
H87B C54 H88C 109.472 no .

loop_
_geom_bond_atom_site_label_1
_geom_bond_atom_site_label_2
_geom_bond_distance
_geom_bond_publ_flag
_geom_bond_site_symmetry_2
Zr1 Al1 3.1987(13) yes .
Zr1 O1 2.199(3) yes .
Zr1 O2 2.229(2) yes .
Zr1 O3 1.973(2) yes .
Zr1 O4 1.970(2) yes .
Zr1 N1 2.469(3) yes .
Zr1 C1 2.272(4) yes .
Al1 O1 1.831(3) yes .
Al1 O2 1.868(2) yes .
Al1 C3 1.968(4) yes .
Al1 C5 1.975(4) yes .
O1 C52 1.459(4) yes .
O2 C13 1.404(4) yes .
O3 C28 1.361(4) yes .
O4 C43 1.362(4) yes .
N1 C7 1.486(4) yes .
N1 C22 1.500(4) yes .
N1 C37 1.494(4) yes .
C1 C2 1.529(6) yes .
C3 C4 1.506(7) yes .
C5 C6 1.537(6) yes .
C7 C8 1.509(4) yes .
C8 C9 1.392(5) yes .
C8 C13 1.407(4) yes .
C9 C10 1.388(5) yes .
C10 C11 1.398(5) yes .
C10 C14 1.535(5) yes .
C11 C12 1.398(5) yes .
C12 C13 1.409(4) yes .
C12 C18 1.549(5) yes .
C14 C15 1.535(6) yes .
C14 C16 1.531(6) yes .
C14 C17 1.541(5) yes .
C18 C19 1.530(5) yes .
C18 C20 1.541(5) yes .
C18 C21 1.528(5) yes .
C22 C23 1.511(5) yes .
C23 C24 1.402(5) yes .
C23 C28 1.414(4) yes .
C24 C25 1.395(5) yes .
C25 C26 1.404(5) yes .
C25 C29 1.542(5) yes .
C26 C27 1.401(5) yes .
C27 C28 1.413(5) yes .
C27 C33 1.528(5) yes .
C29 C30 1.512(6) yes .
C29 C31 1.544(5) yes .
C29 C32 1.537(6) yes .
C33 C34 1.546(5) yes .
C33 C35 1.539(5) yes .
C33 C36 1.542(5) yes .
C37 C38 1.506(4) yes .
C38 C39 1.399(4) yes .
C38 C43 1.400(4) yes .
C39 C40 1.393(4) yes .
C40 C41 1.395(5) yes .
C40 C44 1.545(5) yes .
C41 C42 1.406(4) yes .
C42 C43 1.419(4) yes .
C42 C48 1.526(4) yes .
C44 C45 1.528(5) yes .
C44 C46 1.537(5) yes .
C44 C47 1.537(5) yes .
C48 C49 1.532(5) yes .
C48 C50 1.537(5) yes .
C48 C51 1.543(5) yes .
C52 C53 1.508(5) yes .
C52 C54 1.507(6) yes .
C55 C56 1.533(10) yes .
C56 C57 1.534(9) yes .
C57 C57 1.485(9) yes 3_776
C1 H1A 0.990 no .
C1 H2B 0.990 no .
C2 H3A 0.980 no .
C2 H4B 0.980 no .
C2 H5C 0.980 no .
C3 H6A 0.990 no .
C3 H7B 0.990 no .
C4 H8A 0.980 no .
C4 H9B 0.980 no .
C4 H10C 0.980 no .
C5 H11A 0.990 no .
C5 H12B 0.990 no .
C6 H13A 0.980 no .
C6 H14B 0.980 no .
C6 H15C 0.980 no .
C7 H16A 0.990 no .
C7 H17B 0.990 no .
C9 H18 0.950 no .
C11 H19 0.950 no .
C15 H20A 0.980 no .
C15 H21B 0.980 no .
C15 H22C 0.980 no .
C16 H23A 0.980 no .
C16 H24B 0.980 no .
C16 H25C 0.980 no .
C17 H26A 0.980 no .
C17 H27B 0.980 no .
C17 H28C 0.980 no .
C19 H29A 0.980 no .
C19 H30B 0.980 no .
C19 H31C 0.980 no .
C20 H32A 0.980 no .
C20 H33B 0.980 no .
C20 H34C 0.980 no .
C21 H35A 0.980 no .
C21 H36B 0.980 no .
C21 H37C 0.980 no .
C22 H38A 0.990 no .
C22 H39B 0.990 no .
C24 H40 0.950 no .
C26 H41 0.950 no .
C30 H42A 0.980 no .
C30 H43B 0.980 no .
C30 H44C 0.980 no .
C31 H45A 0.980 no .
C31 H46B 0.980 no .
C31 H47C 0.980 no .
C32 H48A 0.980 no .
C32 H49B 0.980 no .
C32 H50C 0.980 no .
C34 H51A 0.980 no .
C34 H52B 0.980 no .
C34 H53C 0.980 no .
C35 H54A 0.980 no .
C35 H55B 0.980 no .
C35 H56C 0.980 no .
C36 H57A 0.980 no .
C36 H58B 0.980 no .
C36 H59C 0.980 no .
C37 H60A 0.990 no .
C37 H61B 0.990 no .
C39 H62 0.950 no .
C41 H63 0.950 no .
C45 H64A 0.980 no .
C45 H65B 0.980 no .
C45 H66C 0.980 no .
C46 H67A 0.980 no .
C46 H68B 0.980 no .
C46 H69C 0.980 no .
C47 H70A 0.980 no .
C47 H71B 0.980 no .
C47 H72C 0.980 no .
C49 H73A 0.980 no .
C49 H74B 0.980 no .
C49 H75C 0.980 no .
C50 H76A 0.980 no .
C50 H77B 0.980 no .
C50 H78C 0.980 no .
C51 H79A 0.980 no .
C51 H80B 0.980 no .
C51 H81C 0.980 no .
C52 H82 1.000 no .
C53 H83A 0.980 no .
C53 H84B 0.980 no .
C53 H85C 0.980 no .
C54 H86A 0.980 no .
C54 H87B 0.980 no .
C54 H88C 0.980 no .

loop_
_geom_contact_atom_site_label_1
_geom_contact_atom_site_label_2
_geom_contact_distance
_geom_contact_publ_flag
_geom_contact_site_symmetry_2
Zr1 C8 3.509(4) no .
Al1 C53 3.203(5) no .
O1 C22 3.195(4) no .
O2 C6 3.581(5) no .
O2 C7 2.793(4) no .
O2 C18 3.081(4) no .
O2 C19 3.018(4) no .
O2 C20 3.462(5) no .
O3 C22 2.859(4) no .
O3 C33 2.919(4) no .
O3 C34 3.039(5) no .
O3 C35 3.048(4) no .
O3 C37 3.272(4) no .
O3 C52 3.184(4) no .
O4 C7 3.560(4) no .
O4 C8 3.287(4) no .
O4 C13 3.195(4) no .
O4 C37 2.822(4) no .
O4 C48 2.949(4) no .
O4 C49 3.098(5) no .
O4 C50 3.021(4) no .
N1 C9 3.576(4) no .
N1 C13 3.250(4) no .
N1 C28 3.037(4) no .
N1 C43 3.147(4) no .
C4 C5 3.572(7) no .
C5 C53 3.571(6) no .
C6 C13 3.528(5) no .
C7 C38 3.106(4) no .
C8 C11 2.742(5) no .
C8 C37 3.198(4) no .
C8 C38 3.142(4) no .
C8 C43 3.333(4) no .
C9 C12 2.832(5) no .
C9 C15 2.866(5) no .
C9 C16 3.514(6) no .
C9 C38 3.312(4) no .
C10 C13 2.813(5) no .
C11 C16 3.096(5) no .
C11 C17 3.048(5) no .
C11 C20 3.410(5) no .
C11 C21 2.831(6) no .
C13 C19 3.157(5) no .
C13 C20 3.221(5) no .
C23 C26 2.768(5) no .
C23 C37 2.846(5) no .
C24 C27 2.825(5) no .
C24 C30 2.889(5) no .
C24 C32 3.529(5) no .
C25 C28 2.831(4) no .
C26 C31 2.973(5) no .
C26 C32 3.144(5) no .
C26 C34 3.596(5) no .
C26 C36 2.862(5) no .
C28 C34 3.091(5) no .
C28 C35 3.133(5) no .
C28 C37 3.246(5) no .
C38 C41 2.762(4) no .
C39 C42 2.826(4) no .
C39 C45 2.892(5) no .
C39 C46 3.420(5) no .
C40 C43 2.822(4) no .
C41 C46 3.154(5) no .
C41 C47 2.995(5) no .
C41 C49 3.595(5) no .
C41 C51 2.862(5) no .
C43 C49 3.123(5) no .
C43 C50 3.091(5) no .
C21 C47 3.556(6) no 2_645
C47 C21 3.556(6) no 2_655
Zr1 H3A 3.4681 no .
Zr1 H4B 3.4772 no .
Zr1 H17B 3.5169 no .
Zr1 H29A 3.4764 no .
Zr1 H38A 3.2322 no .
Zr1 H52B 3.5019 no .
Zr1 H60A 3.3796 no .
Zr1 H82 3.3341 no .
Zr1 H86A 3.3502 no .
Al1 H8A 3.0911 no .
Al1 H9B 3.0866 no .
Al1 H13A 3.1388 no .
Al1 H14B 3.1407 no .
Al1 H17B 3.0243 no .
Al1 H29A 3.1635 no .
Al1 H32A 2.9237 no .
Al1 H38A 3.5361 no .
Al1 H83A 2.8724 no .
Al1 H84B 3.2429 no .
Al1 H87B 3.4981 no .
O1 H1A 3.0903 no .
O1 H7B 3.0085 no .
O1 H12B 3.1939 no .
O1 H17B 3.2225 no .
O1 H38A 2.5095 no .
O1 H83A 2.6422 no .
O1 H84B 2.6426 no .
O1 H85C 3.2812 no .
O1 H86A 2.6268 no .
O1 H87B 2.6282 no .
O1 H88C 3.2721 no .
O2 H1A 3.4093 no .
O2 H2B 3.4106 no .
O2 H6A 3.2321 no .
O2 H7B 3.5544 no .
O2 H12B 3.4710 no .
O2 H14B 3.1898 no .
O2 H17B 2.6896 no .
O2 H29A 2.2874 no .
O2 H30B 3.4434 no .
O2 H32A 2.9015 no .
O3 H3A 3.3677 no .
O3 H38A 3.0071 no .
O3 H51A 3.5271 no .
O3 H52B 2.3833 no .
O3 H54A 2.3948 no .
O3 H55B 3.5384 no .
O3 H60A 2.7939 no .
O3 H82 2.6682 no .
O3 H86A 3.1053 no .
O4 H2B 3.1392 no .
O4 H52B 3.3722 no .
O4 H60A 2.9896 no .
O4 H73A 3.5913 no .
O4 H74B 2.4485 no .
O4 H76A 2.3478 no .
O4 H77B 3.4874 no .
C1 H29A 2.9999 no .
C1 H76A 3.4097 no .
C1 H86A 3.0458 no .
C2 H52B 3.5981 no .
C2 H54A 3.1326 no .
C2 H76A 3.4534 no .
C2 H86A 3.2109 no .
C3 H1A 3.4525 no .
C3 H11A 3.3467 no .
C3 H29A 3.0603 no .
C3 H32A 2.8922 no .
C3 H83A 3.2160 no .
C3 H87B 3.1637 no .
C4 H11A 3.1424 no .
C4 H83A 3.1583 no .
C5 H8A 3.2309 no .
C5 H9B 3.5491 no .
C5 H17B 2.6917 no .
C5 H32A 3.4826 no .
C5 H83A 3.2535 no .
C5 H84B 3.1349 no .
C6 H17B 3.0198 no .
C6 H32A 3.1087 no .
C6 H34C 3.5729 no .
C7 H12B 3.1793 no .
C7 H14B 3.0858 no .
C7 H18 2.6416 no .
C7 H38A 2.6478 no .
C7 H39B 2.5000 no .
C7 H60A 3.2842 no .
C7 H61B 2.6023 no .
C8 H14B 2.8358 no .
C8 H61B 3.5105 no .
C9 H14B 3.4784 no .
C9 H16A 2.5115 no .
C9 H17B 3.1333 no .
C9 H19 3.2267 no .
C9 H20A 2.7949 no .
C9 H22C 2.7419 no .
C9 H24B 3.3796 no .
C10 H20A 2.7149 no .
C10 H21B 3.3782 no .
C10 H22C 2.7462 no .
C10 H23A 2.6706 no .
C10 H24B 2.6753 no .
C10 H25C 3.3430 no .
C10 H26A 2.7259 no .
C10 H27B 3.3765 no .
C10 H28C 2.7244 no .
C11 H18 3.2400 no .
C11 H23A 2.7971 no .
C11 H24B 3.3757 no .
C11 H26A 2.7602 no .
C11 H28C 3.2781 no .
C11 H34C 3.2039 no .
C11 H36B 2.8858 no .
C11 H37C 2.5917 no .
C11 H73A 3.3011 no .
C12 H14B 3.4352 no .
C12 H29A 2.7001 no .
C12 H30B 2.8301 no .
C12 H31C 3.3988 no .
C12 H32A 2.6900 no .
C12 H33B 3.3445 no .
C12 H34C 2.6365 no .
C12 H35A 3.3925 no .
C12 H36B 2.7762 no .
C12 H37C 2.7169 no .
C12 H73A 3.4414 no .
C12 H74B 3.1937 no .
C13 H14B 2.8249 no .
C13 H16A 3.3136 no .
C13 H17B 2.7071 no .
C13 H18 3.2809 no .
C13 H19 3.2337 no .
C13 H29A 2.8201 no .
C13 H30B 3.4604 no .
C13 H32A 2.9695 no .
C13 H34C 3.4442 no .
C13 H74B 3.3970 no .
C14 H18 2.7264 no .
C14 H19 2.6564 no .
C15 H18 2.4838 no .
C15 H23A 3.3413 no .
C15 H24B 2.6795 no .
C15 H25C 2.6613 no .
C15 H26A 3.3371 no .
C15 H27B 2.6434 no .
C15 H28C 2.6804 no .
C15 H65B 3.5821 no .
C15 H70A 3.5776 no .
C16 H19 2.9917 no .
C16 H20A 3.3401 no .
C16 H21B 2.6898 no .
C16 H22C 2.6535 no .
C16 H26A 2.6908 no .
C16 H27B 2.6940 no .
C16 H28C 3.3543 no .
C16 H70A 3.2195 no .
C17 H19 2.7886 no .
C17 H20A 2.6920 no .
C17 H21B 2.6291 no .
C17 H22C 3.3377 no .
C17 H23A 2.7019 no .
C17 H24B 3.3561 no .
C17 H25C 2.6776 no .
C18 H6A 3.5500 no .
C18 H19 2.6387 no .
C18 H74B 3.5661 no .
C19 H2B 3.0554 no .
C19 H6A 3.0473 no .
C19 H32A 2.7062 no .
C19 H33B 2.7069 no .
C19 H34C 3.3626 no .
C19 H35A 2.6252 no .
C19 H36B 2.6272 no .
C19 H37C 3.3110 no .
C19 H74B 3.1073 no .
C20 H6A 2.9713 no .
C20 H13A 3.1043 no .
C20 H19 3.5268 no .
C20 H29A 2.7732 no .
C20 H30B 3.3597 no .
C20 H31C 2.6390 no .
C20 H35A 2.6386 no .
C20 H36B 3.3327 no .
C20 H37C 2.6664 no .
C21 H19 2.3890 no .
C21 H29A 3.3089 no .
C21 H30B 2.5856 no .
C21 H31C 2.6692 no .
C21 H32A 3.3293 no .
C21 H33B 2.6229 no .
C21 H34C 2.6893 no .
C22 H16A 2.6741 no .
C22 H17B 2.4469 no .
C22 H40 2.6317 no .
C22 H60A 2.5426 no .
C22 H61B 2.5716 no .
C22 H82 3.1012 no .
C23 H60A 2.3993 no .
C23 H61B 3.0689 no .
C23 H82 3.0217 no .
C24 H38A 3.0428 no .
C24 H39B 2.5198 no .
C24 H41 3.2413 no .
C24 H42A 2.7381 no .
C24 H44C 2.8486 no .
C24 H48A 3.4120 no .
C24 H60A 3.1918 no .
C24 H61B 3.5820 no .
C25 H42A 2.6711 no .
C25 H43B 3.3748 no .
C25 H44C 2.8017 no .
C25 H45A 3.3645 no .
C25 H46B 2.7233 no .
C25 H47C 2.6768 no .
C25 H48A 2.7022 no .
C25 H49B 3.3499 no .
C25 H50C 2.6536 no .
C26 H40 3.2503 no .
C26 H46B 3.2027 no .
C26 H47C 2.6436 no .
C26 H48A 3.4708 no .
C26 H50C 2.8295 no .
C26 H51A 3.5037 no .
C26 H55B 3.5337 no .
C26 H57A 2.7740 no .
C26 H58B 2.7601 no .
C27 H51A 2.7075 no .
C27 H52B 2.7059 no .
C27 H53C 3.3623 no .
C27 H54A 2.7062 no .
C27 H55B 2.7084 no .
C27 H56C 3.3615 no .
C27 H57A 2.7543 no .
C27 H58B 2.7510 no .
C27 H59C 3.3890 no .
C27 H60A 3.3912 no .
C28 H38A 2.9065 no .
C28 H39B 3.3374 no .
C28 H40 3.2887 no .
C28 H41 3.2545 no .
C28 H51A 3.3381 no .
C28 H52B 2.7983 no .
C28 H54A 2.8458 no .
C28 H55B 3.4004 no .
C28 H60A 2.5551 no .
C28 H82 2.8736 no .
C29 H40 2.7279 no .
C29 H41 2.6758 no .
C30 H40 2.5164 no .
C30 H45A 2.6697 no .
C30 H46B 2.6724 no .
C30 H47C 3.3321 no .
C30 H48A 2.6816 no .
C30 H49B 2.6810 no .
C30 H50C 3.3373 no .
C31 H41 2.7181 no .
C31 H42A 2.7447 no .
C31 H43B 2.5878 no .
C31 H44C 3.3318 no .
C31 H48A 3.3482 no .
C31 H49B 2.6614 no .
C31 H50C 2.6850 no .
C32 H41 3.0296 no .
C32 H42A 3.3381 no .
C32 H43B 2.7394 no .
C32 H44C 2.6145 no .
C32 H45A 2.6677 no .
C32 H46B 3.3471 no .
C32 H47C 2.6812 no .
C33 H41 2.6868 no .
C34 H54A 2.7347 no .
C34 H55B 3.3780 no .
C34 H56C 2.7050 no .
C34 H57A 3.3316 no .
C34 H58B 2.6498 no .
C34 H59C 2.6370 no .
C35 H3A 3.1099 no .
C35 H51A 3.3766 no .
C35 H52B 2.7375 no .
C35 H53C 2.7054 no .
C35 H57A 2.6606 no .
C35 H58B 3.3330 no .
C35 H59C 2.6417 no .
C35 H86A 3.5649 no .
C36 H41 2.4469 no .
C36 H51A 2.6616 no .
C36 H52B 3.3305 no .
C36 H53C 2.6274 no .
C36 H54A 3.3332 no .
C36 H55B 2.6720 no .
C36 H56C 2.6295 no .
C37 H16A 2.5159 no .
C37 H17B 3.2693 no .
C37 H38A 3.2732 no .
C37 H39B 2.6759 no .
C37 H62 2.6222 no .
C38 H16A 3.1958 no .
C38 H18 3.2689 no .
C39 H18 3.3233 no .
C39 H22C 3.4942 no .
C39 H60A 2.9516 no .
C39 H61B 2.4926 no .
C39 H63 3.2374 no .
C39 H64A 2.6946 no .
C39 H65B 2.9109 no .
C39 H68B 3.2283 no .
C40 H22C 3.5309 no .
C40 H24B 3.2346 no .
C40 H64A 2.7436 no .
C40 H65B 2.7429 no .
C40 H66C 3.3900 no .
C40 H67A 2.6598 no .
C40 H68B 2.6558 no .
C40 H69C 3.3399 no .
C40 H70A 2.7286 no .
C40 H71B 2.7238 no .
C40 H72C 3.3815 no .
C41 H24B 3.0164 no .
C41 H62 3.2465 no .
C41 H67A 2.8677 no .
C41 H68B 3.4457 no .
C41 H70A 3.1837 no .
C41 H71B 2.7073 no .
C41 H73A 3.5038 no .
C41 H77B 3.5246 no .
C41 H79A 2.7708 no .
C41 H80B 2.7595 no .
C42 H24B 3.4759 no .
C42 H73A 2.6887 no .
C42 H74B 2.6911 no .
C42 H75C 3.3490 no .
C42 H76A 2.6943 no .
C42 H77B 2.6999 no .
C42 H78C 3.3542 no .
C42 H79A 2.7505 no .
C42 H80B 2.7477 no .
C42 H81C 3.3864 no .
C43 H60A 2.8364 no .
C43 H61B 3.3131 no .
C43 H62 3.2783 no .
C43 H63 3.2592 no .
C43 H73A 3.3820 no .
C43 H74B 2.8327 no .
C43 H76A 2.7928 no .
C43 H77B 3.3365 no .
C44 H62 2.7170 no .
C44 H63 2.6762 no .
C45 H22C 3.5766 no .
C45 H62 2.5160 no .
C45 H67A 3.3454 no .
C45 H68B 2.6965 no .
C45 H69C 2.6666 no .
C45 H70A 2.6843 no .
C45 H71B 3.3327 no .
C45 H72C 2.6389 no .
C46 H62 3.5793 no .
C46 H63 3.1038 no .
C46 H64A 2.6689 no .
C46 H65B 3.3473 no .
C46 H66C 2.6894 no .
C46 H70A 3.3568 no .
C46 H71B 2.6806 no .
C46 H72C 2.7043 no .
C47 H24B 3.3066 no .
C47 H63 2.7033 no .
C47 H64A 3.3345 no .
C47 H65B 2.6791 no .
C47 H66C 2.6398 no .
C47 H67A 2.6929 no .
C47 H68B 3.3568 no .
C47 H69C 2.6920 no .
C48 H63 2.6916 no .
C49 H30B 2.9682 no .
C49 H36B 3.4919 no .
C49 H76A 2.7125 no .
C49 H77B 3.3599 no .
C49 H78C 2.6909 no .
C49 H79A 3.3332 no .
C49 H80B 2.6651 no .
C49 H81C 2.6482 no .
C50 H4B 3.5174 no .
C50 H73A 3.3608 no .
C50 H74B 2.7082 no .
C50 H75C 2.6929 no .
C50 H79A 2.6605 no .
C50 H80B 3.3343 no .
C50 H81C 2.6489 no .
C51 H63 2.4446 no .
C51 H73A 2.6750 no .
C51 H74B 3.3349 no .
C51 H75C 2.6329 no .
C51 H76A 3.3353 no .
C51 H77B 2.6698 no .
C51 H78C 2.6364 no .
C52 H7B 3.4849 no .
C52 H38A 2.8194 no .
C53 H9B 3.3692 no .
C53 H11A 3.4295 no .
C53 H12B 3.3712 no .
C53 H38A 3.2358 no .
C53 H86A 3.3452 no .
C53 H87B 2.7375 no .
C53 H88C 2.6813 no .
C54 H1A 3.1857 no .
C54 H3A 3.5017 no .
C54 H7B 3.2217 no .
C54 H54A 3.5336 no .
C54 H83A 2.7353 no .
C54 H84B 3.3450 no .
C54 H85C 2.6838 no .
H1A H3A 2.3603 no .
H1A H4B 2.8455 no .
H1A H5C 2.3203 no .
H1A H6A 3.5745 no .
H1A H7B 2.7961 no .
H1A H29A 2.8510 no .
H1A H86A 2.6753 no .
H1A H87B 2.9411 no .
H2B H3A 2.8458 no .
H2B H4B 2.3537 no .
H2B H5C 2.3268 no .
H2B H29A 2.5215 no .
H2B H30B 2.7572 no .
H2B H31C 3.5177 no .
H2B H74B 2.8931 no .
H2B H76A 3.0747 no .
H3A H52B 3.4465 no .
H3A H54A 2.3288 no .
H3A H56C 3.0635 no .
H3A H86A 2.5478 no .
H4B H52B 3.0176 no .
H4B H53C 3.5147 no .
H4B H54A 3.2187 no .
H4B H76A 2.7034 no .
H4B H78C 3.5482 no .
H6A H8A 2.3474 no .
H6A H9B 2.8415 no .
H6A H10C 2.3303 no .
H6A H29A 2.4896 no .
H6A H31C 2.9032 no .
H6A H32A 2.2696 no .
H6A H33B 2.9737 no .
H7B H8A 2.8410 no .
H7B H9B 2.3506 no .
H7B H10C 2.3271 no .
H7B H29A 3.2011 no .
H7B H83A 3.2108 no .
H7B H86A 3.5609 no .
H7B H87B 2.4077 no .
H8A H11A 2.7318 no .
H8A H13A 3.2727 no .
H8A H32A 3.2797 no .
H9B H11A 2.9826 no .
H9B H83A 2.4000 no .
H9B H87B 3.3953 no .
H11A H13A 2.3760 no .
H11A H14B 2.8627 no .
H11A H15C 2.3525 no .
H11A H83A 2.9341 no .
H11A H84B 3.0621 no .
H12B H13A 2.8627 no .
H12B H14B 2.3745 no .
H12B H15C 2.3538 no .
H12B H17B 2.1914 no .
H12B H38A 2.9671 no .
H12B H83A 3.3179 no .
H12B H84B 2.7103 no .
H13A H32A 2.4690 no .
H13A H34C 2.8702 no .
H14B H16A 3.4627 no .
H14B H17B 2.4914 no .
H14B H32A 3.1261 no .
H14B H34C 3.3951 no .
H15C H17B 3.4898 no .
H16A H18 2.2860 no .
H16A H38A 3.0920 no .
H16A H39B 2.4014 no .
H16A H60A 3.4094 no .
H16A H61B 2.2834 no .
H17B H18 3.3406 no .
H17B H38A 2.3201 no .
H17B H39B 2.5261 no .
H17B H61B 3.3971 no .
H18 H20A 2.3019 no .
H18 H21B 3.4495 no .
H18 H22C 2.2112 no .
H18 H24B 3.5235 no .
H18 H61B 3.4795 no .
H18 H62 3.3421 no .
H19 H23A 2.4655 no .
H19 H24B 3.4778 no .
H19 H26A 2.2260 no .
H19 H28C 3.1641 no .
H19 H34C 3.2503 no .
H19 H35A 3.3341 no .
H19 H36B 2.4012 no .
H19 H37C 1.9526 no .
H19 H73A 3.3461 no .
H20A H24B 3.5641 no .
H20A H25C 3.5676 no .
H20A H26A 3.5911 no .
H20A H27B 2.9578 no .
H20A H28C 2.5194 no .
H21B H23A 3.5774 no .
H21B H24B 2.9916 no .
H21B H25C 2.4905 no .
H21B H26A 3.5257 no .
H21B H27B 2.4123 no .
H21B H28C 2.9202 no .
H21B H70A 3.4364 no .
H22C H23A 3.5585 no .
H22C H24B 2.4711 no .
H22C H25C 2.9111 no .
H22C H27B 3.5308 no .
H22C H28C 3.5888 no .
H22C H62 3.4688 no .
H22C H65B 2.7049 no .
H22C H70A 2.9802 no .
H23A H26A 2.5175 no .
H23A H27B 2.9935 no .
H23A H28C 3.5920 no .
H23A H73A 3.0531 no .
H24B H26A 3.5917 no .
H24B H27B 3.5825 no .
H24B H63 3.1146 no .
H24B H70A 2.5952 no .
H24B H71B 3.3105 no .
H24B H73A 3.2969 no .
H24B H80B 3.5466 no .
H25C H26A 2.9530 no .
H25C H27B 2.4947 no .
H25C H28C 3.5751 no .
H25C H70A 3.0011 no .
H26A H37C 3.4245 no .
H29A H32A 2.6028 no .
H29A H33B 3.0889 no .
H29A H35A 3.5439 no .
H29A H36B 3.5061 no .
H29A H74B 3.2022 no .
H30B H33B 3.5612 no .
H30B H35A 2.8402 no .
H30B H36B 2.3809 no .
H30B H37C 3.4969 no .
H30B H73A 3.1939 no .
H30B H74B 2.3687 no .
H30B H75C 2.9018 no .
H31C H32A 2.8883 no .
H31C H33B 2.4597 no .
H31C H34C 3.5476 no .
H31C H35A 2.4684 no .
H31C H36B 2.9655 no .
H31C H37C 3.5604 no .
H32A H35A 3.5231 no .
H32A H37C 3.5758 no .
H33B H35A 2.4077 no .
H33B H36B 3.5238 no .
H33B H37C 2.9038 no .
H34C H35A 2.9608 no .
H34C H36B 3.5875 no .
H34C H37C 2.5086 no .
H36B H73A 3.0272 no .
H36B H74B 3.4178 no .
H36B H75C 3.4712 no .
H38A H40 3.1526 no .
H38A H60A 3.4236 no .
H38A H61B 3.4985 no .
H38A H82 2.4340 no .
H38A H84B 2.6950 no .
H39B H40 2.2877 no .
H39B H60A 2.9339 no .
H39B H61B 2.4475 no .
H40 H42A 2.2791 no .
H40 H43B 3.4843 no .
H40 H44C 2.3033 no .
H40 H48A 3.4866 no .
H41 H45A 3.5543 no .
H41 H46B 3.1007 no .
H41 H47C 2.1113 no .
H41 H48A 3.5526 no .
H41 H50C 2.4966 no .
H41 H57A 2.2062 no .
H41 H58B 2.2459 no .
H41 H59C 3.4144 no .
H42A H45A 3.0619 no .
H42A H46B 2.5710 no .
H42A H48A 3.5418 no .
H43B H45A 2.4001 no .
H43B H46B 2.8348 no .
H43B H47C 3.5001 no .
H43B H48A 3.0549 no .
H43B H49B 2.5652 no .
H44C H45A 3.5227 no .
H44C H46B 3.5990 no .
H44C H48A 2.4319 no .
H44C H49B 2.8689 no .
H44C H50C 3.5224 no .
H45A H48A 3.5614 no .
H45A H49B 2.4612 no .
H45A H50C 2.9599 no .
H46B H49B 3.5580 no .
H46B H50C 3.5824 no .
H47C H48A 3.5828 no .
H47C H49B 2.9450 no .
H47C H50C 2.5011 no .
H47C H58B 3.4707 no .
H51A H56C 3.5920 no .
H51A H57A 3.5624 no .
H51A H58B 2.4655 no .
H51A H59C 2.9337 no .
H52B H54A 2.5760 no .
H52B H56C 3.0061 no .
H52B H58B 3.5572 no .
H52B H59C 3.5314 no .
H52B H60A 3.3984 no .
H52B H76A 3.2809 no .
H53C H54A 3.0026 no .
H53C H55B 3.5942 no .
H53C H56C 2.5099 no .
H53C H57A 3.5301 no .
H53C H58B 2.9024 no .
H53C H59C 2.4152 no .
H54A H57A 3.5682 no .
H54A H59C 3.5338 no .
H54A H82 3.5047 no .
H54A H86A 2.7008 no .
H55B H57A 2.4839 no .
H55B H58B 3.5714 no .
H55B H59C 2.9442 no .
H56C H57A 2.9096 no .
H56C H58B 3.5300 no .
H56C H59C 2.4183 no .
H60A H62 3.1055 no .
H61B H62 2.2584 no .
H62 H64A 2.1078 no .
H62 H65B 2.4938 no .
H62 H66C 3.4688 no .
H62 H68B 3.2885 no .
H63 H67A 2.6106 no .
H63 H70A 3.0115 no .
H63 H71B 2.1328 no .
H63 H72C 3.5755 no .
H63 H79A 2.2312 no .
H63 H80B 2.2134 no .
H63 H81C 3.4119 no .
H64A H67A 3.5729 no .
H64A H68B 2.4985 no .
H64A H69C 2.9249 no .
H64A H70A 3.5861 no .
H64A H72C 3.5329 no .
H65B H68B 3.5833 no .
H65B H69C 3.5706 no .
H65B H70A 2.5124 no .
H65B H71B 3.5820 no .
H65B H72C 2.9355 no .
H66C H67A 3.5740 no .
H66C H68B 2.9992 no .
H66C H69C 2.4882 no .
H66C H70A 2.9449 no .
H66C H71B 3.5305 no .
H66C H72C 2.4215 no .
H67A H70A 3.5813 no .
H67A H71B 2.4951 no .
H67A H72C 2.9926 no .
H68B H71B 3.5780 no .
H68B H72C 3.5954 no .
H69C H70A 3.5920 no .
H69C H71B 2.9562 no .
H69C H72C 2.5196 no .
H73A H78C 3.5829 no .
H73A H79A 3.5726 no .
H73A H80B 2.4894 no .
H73A H81C 2.9510 no .
H74B H76A 2.5397 no .
H74B H78C 2.9804 no .
H74B H80B 3.5723 no .
H74B H81C 3.5396 no .
H75C H76A 2.9897 no .
H75C H77B 3.5820 no .
H75C H78C 2.5000 no .
H75C H79A 3.5324 no .
H75C H80B 2.9142 no .
H75C H81C 2.4262 no .
H76A H79A 3.5668 no .
H76A H81C 3.5424 no .
H77B H79A 2.4792 no .
H77B H80B 3.5681 no .
H77B H81C 2.9463 no .
H78C H79A 2.9145 no .
H78C H80B 3.5369 no .
H78C H81C 2.4309 no .
H82 H83A 2.8457 no .
H82 H84B 2.3233 no .
H82 H85C 2.3503 no .
H82 H86A 2.3205 no .
H82 H87B 2.8448 no .
H82 H88C 2.3513 no .
H83A H87B 2.6008 no .
H83A H88C 3.0003 no .
H84B H88C 3.5615 no .
H85C H86A 3.5623 no .
H85C H87B 3.0073 no .
H85C H88C 2.4845 no .
C2 H27B 3.5563 no 1_655
C2 H35A 3.0835 no 2_755
C3 H78C 3.2031 no 2_745
C3 H81C 3.5707 no 2_745
C4 H46B 3.3290 no 1_545
C4 H47C 3.1735 no 1_545
C4 H50C 3.1070 no 3_866
C4 H58B 3.5018 no 1_545
C5 H61B 3.4714 no 3_766
C5 H62 3.5696 no 3_766
C6 H39B 3.4366 no 3_766
C6 H40 3.5628 no 3_766
C6 H42A 3.5387 no 3_766
C6 H61B 2.9260 no 3_766
C7 H16A 2.9231 no 3_766
C7 H17B 3.3484 no 3_766
C7 H39B 3.3373 no 3_766
C8 H39B 3.4637 no 3_766
C9 H39B 3.2531 no 3_766
C15 H54A 3.5808 no 1_455
C15 H55B 3.2542 no 1_455
C15 H56C 3.5341 no 1_455
C15 H84B 3.2894 no 3_766
C15 H86A 3.5554 no 1_455
C15 H88C 3.4636 no 1_455
C16 H67A 3.2812 no 2_645
C16 H69C 3.4172 no 2_645
C17 H44C 3.1537 no 3_766
C17 H48A 3.5102 no 3_766
C17 H71B 3.5511 no 2_645
C17 H79A 3.4385 no 2_645
C19 H53C 3.2588 no 2_745
C19 H77B 3.1884 no 2_745
C19 H78C 3.4248 no 2_745
C21 H4B 3.5116 no 2_745
C21 H53C 3.4448 no 2_745
C21 H56C 3.6000 no 2_745
C21 H70A 3.3366 no 2_645
C21 H71B 3.4496 no 2_645
C21 H72C 3.2936 no 2_645
C22 H16A 3.5258 no 3_766
C27 H85C 3.5435 no 3_866
C30 H28C 3.3633 no 3_766
C30 H34C 3.5107 no 3_766
C31 H8A 3.2811 no 1_565
C31 H9B 3.3405 no 1_565
C31 H57A 3.3876 no 3_876
C31 H64A 3.5972 no 3_776
C31 H66C 3.3670 no 3_776
C32 H9B 3.3143 no 3_866
C32 H10C 3.4007 no 3_866
C32 H28C 3.5975 no 3_766
C32 H81C 3.1660 no 4_565
C32 H87B 3.4387 no 3_866
C34 H30B 3.3600 no 2_755
C34 H75C 3.5106 no 2_755
C35 H21B 2.8664 no 1_655
C35 H65B 3.5651 no 1_655
C35 H85C 3.3300 no 3_866
C36 H10C 3.5631 no 1_565
C36 H45A 3.3856 no 3_876
C36 H49B 3.3095 no 3_876
C36 H66C 3.2689 no 1_655
C36 H75C 3.5946 no 2_755
C37 H15C 3.1149 no 3_766
C45 H43B 3.5033 no 3_776
C45 H45A 3.0397 no 3_776
C45 H57A 3.5436 no 1_455
C45 H59C 3.5412 no 1_455
C46 H23A 3.2276 no 2_655
C46 H25C 3.4578 no 2_655
C46 H43B 3.5293 no 3_776
C47 H19 3.4252 no 2_655
C47 H23A 3.2477 no 2_655
C47 H36B 3.0593 no 2_655
C47 H37C 3.2169 no 2_655
C47 H56C 3.3748 no 1_455
C50 H6A 3.3848 no 2_755
C50 H29A 3.5689 no 2_755
C50 H31C 2.8469 no 2_755
C51 H7B 3.5238 no 2_755
C51 H48A 3.4711 no 4_464
C51 H49B 3.2857 no 4_464
C53 H20A 3.5047 no 3_766
C53 H55B 3.0963 no 3_866
C54 H21B 3.4254 no 1_655
C54 H27B 3.3276 no 1_655
C54 H28C 3.4769 no 1_655
C54 H48A 3.4052 no 3_866
C55 H8A 3.2208 no 1_565
C55 H51A 3.5398 no .
C55 H60A 3.1246 no .
C55 H68B 3.4663 no .
C56 H13A 3.2913 no 1_565
C56 H15C 3.1810 no 3_766
C56 H62 3.3828 no .
C56 H64A 3.2810 no .
C56 H68B 3.2762 no .
C57 H13A 2.9788 no 1_565
C57 H13A 3.2241 no 3_766
C57 H15C 3.4672 no 1_565
C57 H15C 3.1372 no 3_766
C57 H42A 3.4904 no .
C57 H46B 3.0466 no .
H1A H77B 3.0584 no 2_745
H1A H79A 3.2735 no 2_745
H2B H77B 3.2504 no 2_745
H3A H21B 3.0031 no 1_655
H3A H25C 3.2787 no 1_655
H3A H27B 2.9957 no 1_655
H3A H35A 3.0773 no 2_755
H4B C21 3.5116 no 2_755
H4B H31C 2.7579 no 2_755
H4B H33B 3.3439 no 2_755
H4B H35A 2.5960 no 2_755
H5C H25C 3.5067 no 1_655
H5C H27B 3.3121 no 1_655
H5C H33B 3.4664 no 2_755
H5C H35A 3.0772 no 2_755
H5C H67A 3.1450 no 2_745
H6A C50 3.3848 no 2_745
H6A H77B 3.3827 no 2_745
H6A H78C 2.5614 no 2_745
H6A H81C 3.5969 no 2_745
H7B C51 3.5238 no 2_745
H7B H48A 3.3633 no 3_866
H7B H50C 3.5188 no 3_866
H7B H77B 3.4399 no 2_745
H7B H78C 2.9942 no 2_745
H7B H79A 3.3124 no 2_745
H7B H81C 2.8944 no 2_745
H8A C31 3.2811 no 1_545
H8A C55 3.2208 no 1_545
H8A H46B 2.7154 no 1_545
H8A H47C 3.0199 no 1_545
H9B C31 3.3405 no 1_545
H9B C32 3.3143 no 3_866
H9B H45A 3.4961 no 1_545
H9B H46B 3.2108 no 1_545
H9B H47C 2.8025 no 1_545
H9B H48A 3.4413 no 3_866
H9B H49B 3.5729 no 3_866
H9B H50C 2.5152 no 3_866
H10C C32 3.4007 no 3_866
H10C C36 3.5631 no 1_545
H10C H41 3.5850 no 1_545
H10C H46B 3.5844 no 1_545
H10C H47C 3.1696 no 1_545
H10C H49B 3.1980 no 3_866
H10C H50C 2.8691 no 3_866
H10C H58B 2.5910 no 1_545
H10C H78C 3.4359 no 2_745
H10C H81C 3.1602 no 2_745
H11A H62 3.2751 no 3_766
H11A H64A 3.2176 no 3_766
H11A H65B 3.4643 no 3_766
H12B H16A 2.9421 no 3_766
H12B H18 3.2976 no 3_766
H12B H61B 3.0535 no 3_766
H12B H62 3.1948 no 3_766
H13A C56 3.2913 no 1_545
H13A C57 2.9788 no 1_545
H13A C57 3.2241 no 3_766
H13A H42A 3.1566 no 3_766
H14B H16A 3.4785 no 3_766
H14B H39B 2.7927 no 3_766
H14B H40 3.0123 no 3_766
H14B H42A 3.3796 no 3_766
H14B H61B 3.0224 no 3_766
H15C C37 3.1149 no 3_766
H15C C56 3.1810 no 3_766
H15C C57 3.4672 no 1_545
H15C C57 3.1372 no 3_766
H15C H16A 3.5692 no 3_766
H15C H39B 3.2073 no 3_766
H15C H40 3.3607 no 3_766
H15C H42A 3.5037 no 3_766
H15C H60A 3.3101 no 3_766
H15C H61B 2.1704 no 3_766
H15C H62 2.9822 no 3_766
H16A C7 2.9231 no 3_766
H16A C22 3.5258 no 3_766
H16A H12B 2.9421 no 3_766
H16A H14B 3.4785 no 3_766
H16A H15C 3.5692 no 3_766
H16A H16A 2.4572 no 3_766
H16A H17B 2.4826 no 3_766
H16A H38A 3.4911 no 3_766
H16A H39B 2.8520 no 3_766
H17B C7 3.3484 no 3_766
H17B H16A 2.4826 no 3_766
H17B H17B 3.3722 no 3_766
H17B H39B 3.1916 no 3_766
H18 H12B 3.2976 no 3_766
H18 H38A 3.2793 no 3_766
H18 H39B 2.9875 no 3_766
H19 C47 3.4252 no 2_645
H19 H71B 2.8437 no 2_645
H19 H72C 3.1791 no 2_645
H20A C53 3.5047 no 3_766
H20A H38A 3.2499 no 3_766
H20A H55B 3.4921 no 1_455
H20A H84B 2.7384 no 3_766
H20A H85C 3.4627 no 3_766
H20A H86A 3.4591 no 1_455
H20A H88C 2.9346 no 1_455
H21B C35 2.8664 no 1_455
H21B C54 3.4254 no 1_455
H21B H3A 3.0031 no 1_455
H21B H54A 2.6671 no 1_455
H21B H55B 2.6466 no 1_455
H21B H56C 2.7962 no 1_455
H21B H84B 3.4705 no 3_766
H21B H86A 2.8420 no 1_455
H21B H88C 3.1313 no 1_455
H22C H55B 3.1507 no 1_455
H22C H56C 3.3948 no 1_455
H22C H84B 3.1603 no 3_766
H23A C46 3.2276 no 2_645
H23A C47 3.2477 no 2_645
H23A H67A 2.8370 no 2_645
H23A H69C 2.8193 no 2_645
H23A H71B 2.8344 no 2_645
H23A H72C 2.8677 no 2_645
H25C C46 3.4578 no 2_645
H25C H3A 3.2787 no 1_455
H25C H5C 3.5067 no 1_455
H25C H35A 3.3902 no 2_655
H25C H37C 3.5549 no 2_655
H25C H67A 2.8355 no 2_645
H25C H69C 3.1803 no 2_645
H26A H44C 3.0453 no 3_766
H26A H63 3.1323 no 2_645
H26A H67A 3.4702 no 2_645
H26A H71B 2.6664 no 2_645
H26A H79A 3.1694 no 2_645
H26A H80B 3.3204 no 2_645
H27B C2 3.5563 no 1_455
H27B C54 3.3276 no 1_455
H27B H3A 2.9957 no 1_455
H27B H5C 3.3121 no 1_455
H27B H48A 3.5991 no 3_766
H27B H67A 3.5124 no 2_645
H27B H79A 2.9917 no 2_645
H27B H86A 2.9178 no 1_455
H27B H87B 3.1668 no 1_455
H27B H88C 3.3552 no 1_455
H28C C30 3.3633 no 3_766
H28C C32 3.5975 no 3_766
H28C C54 3.4769 no 1_455
H28C H40 3.1191 no 3_766
H28C H44C 2.4217 no 3_766
H28C H48A 2.7521 no 3_766
H28C H86A 3.4804 no 1_455
H28C H87B 3.2511 no 1_455
H28C H88C 3.1314 no 1_455
H29A C50 3.5689 no 2_745
H29A H77B 3.0508 no 2_745
H29A H78C 3.3072 no 2_745
H30B C34 3.3600 no 2_745
H30B H51A 3.5970 no 2_745
H30B H52B 3.5347 no 2_745
H30B H53C 2.5401 no 2_745
H30B H77B 3.3946 no 2_745
H31C C50 2.8469 no 2_745
H31C H4B 2.7579 no 2_745
H31C H52B 3.5439 no 2_745
H31C H53C 3.1708 no 2_745
H31C H76A 2.7368 no 2_745
H31C H77B 2.6380 no 2_745
H31C H78C 2.6786 no 2_745
H33B H4B 3.3439 no 2_745
H33B H5C 3.4664 no 2_745
H33B H68B 3.3027 no 1_545
H34C C30 3.5107 no 3_766
H34C H42A 3.1088 no 3_766
H34C H43B 3.4099 no 3_766
H34C H44C 3.4412 no 3_766
H34C H68B 3.3068 no 1_545
H35A C2 3.0835 no 2_745
H35A H3A 3.0773 no 2_745
H35A H4B 2.5960 no 2_745
H35A H5C 3.0772 no 2_745
H35A H25C 3.3902 no 2_645
H35A H53C 3.2781 no 2_745
H35A H56C 3.2308 no 2_745
H35A H70A 3.4581 no 2_645
H36B C47 3.0593 no 2_645
H36B H53C 2.8369 no 2_745
H36B H56C 3.0984 no 2_745
H36B H59C 3.5989 no 2_745
H36B H70A 2.9657 no 2_645
H36B H71B 3.1395 no 2_645
H36B H72C 2.5794 no 2_645
H37C C47 3.2169 no 2_645
H37C H25C 3.5549 no 2_645
H37C H70A 3.0535 no 2_645
H37C H71B 2.8792 no 2_645
H37C H72C 3.1790 no 2_645
H38A H16A 3.4911 no 3_766
H38A H18 3.2793 no 3_766
H38A H20A 3.2499 no 3_766
H39B C6 3.4366 no 3_766
H39B C7 3.3373 no 3_766
H39B C8 3.4637 no 3_766
H39B C9 3.2531 no 3_766
H39B H14B 2.7927 no 3_766
H39B H15C 3.2073 no 3_766
H39B H16A 2.8520 no 3_766
H39B H17B 3.1916 no 3_766
H39B H18 2.9875 no 3_766
H40 C6 3.5628 no 3_766
H40 H14B 3.0123 no 3_766
H40 H15C 3.3607 no 3_766
H40 H28C 3.1191 no 3_766
H41 H10C 3.5850 no 1_565
H42A C6 3.5387 no 3_766
H42A C57 3.4904 no .
H42A H13A 3.1566 no 3_766
H42A H14B 3.3796 no 3_766
H42A H15C 3.5037 no 3_766
H42A H34C 3.1088 no 3_766
H43B C45 3.5033 no 3_776
H43B C46 3.5293 no 3_776
H43B H34C 3.4099 no 3_766
H43B H64A 3.2738 no 3_776
H43B H66C 2.9108 no 3_776
H43B H68B 3.3555 no 3_776
H43B H69C 2.8976 no 3_776
H44C C17 3.1537 no 3_766
H44C H26A 3.0453 no 3_766
H44C H28C 2.4217 no 3_766
H44C H34C 3.4412 no 3_766
H45A C36 3.3856 no 3_876
H45A C45 3.0397 no 3_776
H45A H9B 3.4961 no 1_565
H45A H57A 2.6509 no 3_876
H45A H59C 3.4447 no 3_876
H45A H64A 2.8873 no 3_776
H45A H65B 3.3825 no 3_776
H45A H66C 2.4336 no 3_776
H46B C4 3.3290 no 1_565
H46B C57 3.0466 no .
H46B H8A 2.7154 no 1_565
H46B H9B 3.2108 no 1_565
H46B H10C 3.5844 no 1_565
H46B H64A 3.4382 no 3_776
H47C C4 3.1735 no 1_565
H47C H8A 3.0199 no 1_565
H47C H9B 2.8025 no 1_565
H47C H10C 3.1696 no 1_565
H47C H50C 3.4608 no 3_876
H47C H57A 3.2760 no 3_876
H48A C17 3.5102 no 3_766
H48A C51 3.4711 no 4_565
H48A C54 3.4052 no 3_866
H48A H7B 3.3633 no 3_866
H48A H9B 3.4413 no 3_866
H48A H27B 3.5991 no 3_766
H48A H28C 2.7521 no 3_766
H48A H79A 3.4437 no 4_565
H48A H80B 3.4957 no 4_565
H48A H81C 2.9319 no 4_565
H48A H87B 2.6363 no 3_866
H48A H88C 3.3202 no 3_866
H49B C36 3.3095 no 3_876
H49B C51 3.2857 no 4_565
H49B H9B 3.5729 no 3_866
H49B H10C 3.1980 no 3_866
H49B H57A 3.2225 no 3_876
H49B H58B 2.9652 no 3_876
H49B H59C 3.1883 no 3_876
H49B H66C 3.5710 no 3_776
H49B H80B 3.1744 no 4_565
H49B H81C 2.5868 no 4_565
H50C C4 3.1070 no 3_866
H50C H7B 3.5188 no 3_866
H50C H9B 2.5152 no 3_866
H50C H10C 2.8691 no 3_866
H50C H47C 3.4608 no 3_876
H50C H58B 3.4301 no 3_876
H50C H81C 3.5716 no 4_565
H50C H83A 3.4766 no 3_866
H50C H87B 3.4013 no 3_866
H51A C55 3.5398 no .
H51A H30B 3.5970 no 2_755
H51A H75C 3.3094 no 2_755
H52B H30B 3.5347 no 2_755
H52B H31C 3.5439 no 2_755
H53C C19 3.2588 no 2_755
H53C C21 3.4448 no 2_755
H53C H30B 2.5401 no 2_755
H53C H31C 3.1708 no 2_755
H53C H35A 3.2781 no 2_755
H53C H36B 2.8369 no 2_755
H53C H75C 2.8727 no 2_755
H54A C15 3.5808 no 1_655
H54A H21B 2.6671 no 1_655
H54A H85C 3.4340 no 3_866
H55B C15 3.2542 no 1_655
H55B C53 3.0963 no 3_866
H55B H20A 3.4921 no 1_655
H55B H21B 2.6466 no 1_655
H55B H22C 3.1507 no 1_655
H55B H65B 3.0425 no 1_655
H55B H83A 3.2707 no 3_866
H55B H84B 3.0458 no 3_866
H55B H85C 2.5037 no 3_866
H56C C15 3.5341 no 1_655
H56C C21 3.6000 no 2_755
H56C C47 3.3748 no 1_655
H56C H21B 2.7962 no 1_655
H56C H22C 3.3948 no 1_655
H56C H35A 3.2308 no 2_755
H56C H36B 3.0984 no 2_755
H56C H65B 3.1993 no 1_655
H56C H66C 3.5561 no 1_655
H56C H70A 2.7374 no 1_655
H56C H72C 3.1503 no 1_655
H57A C31 3.3876 no 3_876
H57A C45 3.5436 no 1_655
H57A H45A 2.6509 no 3_876
H57A H47C 3.2760 no 3_876
H57A H49B 3.2225 no 3_876
H57A H65B 3.3335 no 1_655
H57A H66C 2.8790 no 1_655
H58B C4 3.5018 no 1_565
H58B H10C 2.5910 no 1_565
H58B H49B 2.9652 no 3_876
H58B H50C 3.4301 no 3_876
H58B H75C 3.3765 no 2_755
H59C C45 3.5412 no 1_655
H59C H36B 3.5989 no 2_755
H59C H45A 3.4447 no 3_876
H59C H49B 3.1883 no 3_876
H59C H65B 3.5124 no 1_655
H59C H66C 2.7610 no 1_655
H59C H72C 3.0307 no 1_655
H59C H75C 2.9905 no 2_755
H60A C55 3.1246 no .
H60A H15C 3.3101 no 3_766
H61B C5 3.4714 no 3_766
H61B C6 2.9260 no 3_766
H61B H12B 3.0535 no 3_766
H61B H14B 3.0224 no 3_766
H61B H15C 2.1704 no 3_766
H62 C5 3.5696 no 3_766
H62 C56 3.3828 no .
H62 H11A 3.2751 no 3_766
H62 H12B 3.1948 no 3_766
H62 H15C 2.9822 no 3_766
H63 H26A 3.1323 no 2_655
H64A C31 3.5972 no 3_776
H64A C56 3.2810 no .
H64A H11A 3.2176 no 3_766
H64A H43B 3.2738 no 3_776
H64A H45A 2.8873 no 3_776
H64A H46B 3.4382 no 3_776
H65B C35 3.5651 no 1_455
H65B H11A 3.4643 no 3_766
H65B H45A 3.3825 no 3_776
H65B H55B 3.0425 no 1_455
H65B H56C 3.1993 no 1_455
H65B H57A 3.3335 no 1_455
H65B H59C 3.5124 no 1_455
H66C C31 3.3670 no 3_776
H66C C36 3.2689 no 1_455
H66C H43B 2.9108 no 3_776
H66C H45A 2.4336 no 3_776
H66C H49B 3.5710 no 3_776
H66C H56C 3.5561 no 1_455
H66C H57A 2.8790 no 1_455
H66C H59C 2.7610 no 1_455
H67A C16 3.2812 no 2_655
H67A H5C 3.1450 no 2_755
H67A H23A 2.8370 no 2_655
H67A H25C 2.8355 no 2_655
H67A H26A 3.4702 no 2_655
H67A H27B 3.5124 no 2_655
H68B C55 3.4663 no .
H68B C56 3.2762 no .
H68B H33B 3.3027 no 1_565
H68B H34C 3.3068 no 1_565
H68B H43B 3.3555 no 3_776
H69C C16 3.4172 no 2_655
H69C H23A 2.8193 no 2_655
H69C H25C 3.1803 no 2_655
H69C H43B 2.8976 no 3_776
H70A C21 3.3366 no 2_655
H70A H35A 3.4581 no 2_655
H70A H36B 2.9657 no 2_655
H70A H37C 3.0535 no 2_655
H70A H56C 2.7374 no 1_455
H71B C17 3.5511 no 2_655
H71B C21 3.4496 no 2_655
H71B H19 2.8437 no 2_655
H71B H23A 2.8344 no 2_655
H71B H26A 2.6664 no 2_655
H71B H36B 3.1395 no 2_655
H71B H37C 2.8792 no 2_655
H72C C21 3.2936 no 2_655
H72C H19 3.1791 no 2_655
H72C H23A 2.8677 no 2_655
H72C H36B 2.5794 no 2_655
H72C H37C 3.1790 no 2_655
H72C H56C 3.1503 no 1_455
H72C H59C 3.0307 no 1_455
H72C H73A 3.3569 no 2_655
H73A H72C 3.3569 no 2_645
H75C C34 3.5106 no 2_745
H75C C36 3.5946 no 2_745
H75C H51A 3.3094 no 2_745
H75C H53C 2.8727 no 2_745
H75C H58B 3.3765 no 2_745
H75C H59C 2.9905 no 2_745
H76A H31C 2.7368 no 2_755
H77B C19 3.1884 no 2_755
H77B H1A 3.0584 no 2_755
H77B H2B 3.2504 no 2_755
H77B H6A 3.3827 no 2_755
H77B H7B 3.4399 no 2_755
H77B H29A 3.0508 no 2_755
H77B H30B 3.3946 no 2_755
H77B H31C 2.6380 no 2_755
H78C C3 3.2031 no 2_755
H78C C19 3.4248 no 2_755
H78C H6A 2.5614 no 2_755
H78C H7B 2.9942 no 2_755
H78C H10C 3.4359 no 2_755
H78C H29A 3.3072 no 2_755
H78C H31C 2.6786 no 2_755
H79A C17 3.4385 no 2_655
H79A H1A 3.2735 no 2_755
H79A H7B 3.3124 no 2_755
H79A H26A 3.1694 no 2_655
H79A H27B 2.9917 no 2_655
H79A H48A 3.4437 no 4_464
H80B H26A 3.3204 no 2_655
H80B H48A 3.4957 no 4_464
H80B H49B 3.1744 no 4_464
H81C C3 3.5707 no 2_755
H81C C32 3.1660 no 4_464
H81C H6A 3.5969 no 2_755
H81C H7B 2.8944 no 2_755
H81C H10C 3.1602 no 2_755
H81C H48A 2.9319 no 4_464
H81C H49B 2.5868 no 4_464
H81C H50C 3.5716 no 4_464
H82 H85C 3.2299 no 3_866
H82 H88C 3.3150 no 3_866
H83A H50C 3.4766 no 3_866
H83A H55B 3.2707 no 3_866
H84B C15 3.2894 no 3_766
H84B H20A 2.7384 no 3_766
H84B H21B 3.4705 no 3_766
H84B H22C 3.1603 no 3_766
H84B H55B 3.0458 no 3_866
H85C C27 3.5435 no 3_866
H85C C35 3.3300 no 3_866
H85C H20A 3.4627 no 3_766
H85C H54A 3.4340 no 3_866
H85C H55B 2.5037 no 3_866
H85C H82 3.2299 no 3_866
H85C H88C 3.3165 no 3_866
H86A C15 3.5554 no 1_655
H86A H20A 3.4591 no 1_655
H86A H21B 2.8420 no 1_655
H86A H27B 2.9178 no 1_655
H86A H28C 3.4804 no 1_655
H87B C32 3.4387 no 3_866
H87B H27B 3.1668 no 1_655
H87B H28C 3.2511 no 1_655
H87B H48A 2.6363 no 3_866
H87B H50C 3.4013 no 3_866
H88C C15 3.4636 no 1_655
H88C H20A 2.9346 no 1_655
H88C H21B 3.1313 no 1_655
H88C H27B 3.3552 no 1_655
H88C H28C 3.1314 no 1_655
H88C H48A 3.3202 no 3_866
H88C H82 3.3150 no 3_866
H88C H85C 3.3165 no 3_866

loop_
_geom_torsion_atom_site_label_1
_geom_torsion_atom_site_label_2
_geom_torsion_atom_site_label_3
_geom_torsion_atom_site_label_4
_geom_torsion
_geom_torsion_publ_flag
_geom_torsion_site_symmetry_3
_geom_torsion_site_symmetry_4
Al1 Zr1 O1 Al1 0.00(3) no . .
Al1 Zr1 O1 C52 169.6(3) no . .
O1 Zr1 Al1 O1 0.00(10) no . .
O1 Zr1 Al1 O2 167.78(11) no . .
O1 Zr1 Al1 C3 -92.29(11) no . .
O1 Zr1 Al1 C5 86.91(12) no . .
Al1 Zr1 O2 Al1 0.00(3) no . .
Al1 Zr1 O2 C13 155.01(17) no . .
O2 Zr1 Al1 O1 -167.78(10) no . .
O2 Zr1 Al1 O2 -0.00(9) no . .
O2 Zr1 Al1 C3 99.94(10) no . .
O2 Zr1 Al1 C5 -80.87(10) no . .
Al1 Zr1 O3 C28 -70.0(3) no . .
O3 Zr1 Al1 O1 -15.66(8) no . .
O3 Zr1 Al1 O2 152.12(8) no . .
O3 Zr1 Al1 C3 -107.95(9) no . .
O3 Zr1 Al1 C5 71.25(9) no . .
Al1 Zr1 O4 C43 78.0(3) no . .
O4 Zr1 Al1 O1 -160.51(9) no . .
O4 Zr1 Al1 O2 7.26(9) no . .
O4 Zr1 Al1 C3 107.20(9) no . .
O4 Zr1 Al1 C5 -73.61(10) no . .
Al1 Zr1 N1 C7 -40.11(12) no . .
Al1 Zr1 N1 C22 77.91(11) no . .
Al1 Zr1 N1 C37 -163.89(13) no . .
N1 Zr1 Al1 O1 -88.54(7) no . .
N1 Zr1 Al1 O2 79.24(7) no . .
N1 Zr1 Al1 C3 179.18(7) no . .
N1 Zr1 Al1 C5 -1.63(8) no . .
Al1 Zr1 C1 C2 -145.07(19) no . .
C1 Zr1 Al1 O1 95.48(9) no . .
C1 Zr1 Al1 O2 -96.75(9) no . .
C1 Zr1 Al1 C3 3.19(10) no . .
C1 Zr1 Al1 C5 -177.62(10) no . .
O1 Zr1 O2 Al1 -7.27(8) no . .
O1 Zr1 O2 C13 147.74(14) no . .
O2 Zr1 O1 Al1 7.49(8) no . .
O2 Zr1 O1 C52 177.04(17) no . .
O1 Zr1 O3 C28 -78.6(3) no . .
O3 Zr1 O1 Al1 166.66(10) no . .
O3 Zr1 O1 C52 -23.79(15) no . .
O1 Zr1 O4 C43 46.9(4) no . .
O4 Zr1 O1 Al1 45.8(3) no . .
O4 Zr1 O1 C52 -144.7(2) no . .
O1 Zr1 N1 C7 -73.82(13) no . .
O1 Zr1 N1 C22 44.21(12) no . .
O1 Zr1 N1 C37 162.41(14) no . .
N1 Zr1 O1 Al1 89.27(10) no . .
N1 Zr1 O1 C52 -101.18(15) no . .
O1 Zr1 C1 C2 -111.3(2) no . .
C1 Zr1 O1 Al1 -87.87(12) no . .
C1 Zr1 O1 C52 81.68(17) no . .
O2 Zr1 O3 C28 -38.8(4) no . .
O3 Zr1 O2 Al1 -50.94(19) no . .
O3 Zr1 O2 C13 104.07(17) no . .
O2 Zr1 O4 C43 82.1(3) no . .
O4 Zr1 O2 Al1 -174.40(9) no . .
O4 Zr1 O2 C13 -19.39(13) no . .
O2 Zr1 N1 C7 -5.53(12) no . .
O2 Zr1 N1 C22 112.50(13) no . .
O2 Zr1 N1 C37 -129.31(14) no . .
N1 Zr1 O2 Al1 -96.87(9) no . .
N1 Zr1 O2 C13 58.14(12) no . .
O2 Zr1 C1 C2 -179.92(19) no . .
C1 Zr1 O2 Al1 86.95(11) no . .
C1 Zr1 O2 C13 -118.03(14) no . .
O3 Zr1 O4 C43 -71.9(3) no . .
O4 Zr1 O3 C28 83.1(3) no . .
O3 Zr1 N1 C7 -163.25(14) no . .
O3 Zr1 N1 C22 -45.22(12) no . .
O3 Zr1 N1 C37 72.97(13) no . .
N1 Zr1 O3 C28 7.9(3) no . .
O3 Zr1 C1 C2 -20.9(3) no . .
C1 Zr1 O3 C28 -175.1(3) no . .
O4 Zr1 N1 C7 91.62(14) no . .
O4 Zr1 N1 C22 -150.35(14) no . .
O4 Zr1 N1 C37 -32.16(13) no . .
N1 Zr1 O4 C43 2.4(3) no . .
O4 Zr1 C1 C2 83.8(2) no . .
C1 Zr1 O4 C43 -179.6(3) no . .
Zr1 Al1 O1 Zr1 0.000(13) no . .
Zr1 Al1 O1 C52 -169.3(3) no . .
Zr1 Al1 O2 Zr1 0.000(13) no . .
Zr1 Al1 O2 C13 -149.4(2) no . .
Zr1 Al1 C3 C4 156.33(19) no . .
Zr1 Al1 C5 C6 91.9(2) no . .
O1 Al1 O2 Zr1 8.14(9) no . .
O1 Al1 O2 C13 -141.29(17) no . .
O2 Al1 O1 Zr1 -8.34(10) no . .
O2 Al1 O1 C52 -177.66(17) no . .
O1 Al1 C3 C4 111.5(3) no . .
C3 Al1 O1 Zr1 105.41(15) no . .
C3 Al1 O1 C52 -63.9(2) no . .
O1 Al1 C5 C6 139.58(18) no . .
C5 Al1 O1 Zr1 -120.03(14) no . .
C5 Al1 O1 C52 70.6(3) no . .
O2 Al1 C3 C4 -156.3(2) no . .
C3 Al1 O2 Zr1 -100.70(16) no . .
C3 Al1 O2 C13 109.9(2) no . .
O2 Al1 C5 C6 45.3(3) no . .
C5 Al1 O2 Zr1 124.00(13) no . .
C5 Al1 O2 C13 -25.4(3) no . .
C3 Al1 C5 C6 -89.0(3) no . .
C5 Al1 C3 C4 -23.0(4) no . .
Zr1 O1 C52 C53 163.53(14) no . .
Zr1 O1 C52 C54 -71.3(3) no . .
Al1 O1 C52 C53 -29.3(4) no . .
Al1 O1 C52 C54 95.8(3) no . .
Zr1 O2 C13 C8 -59.0(3) no . .
Zr1 O2 C13 C12 118.7(2) no . .
Al1 O2 C13 C8 86.7(3) no . .
Al1 O2 C13 C12 -95.6(3) no . .
Zr1 O3 C28 C23 15.9(5) no . .
Zr1 O3 C28 C27 -160.94(19) no . .
Zr1 O4 C43 C38 8.6(5) no . .
Zr1 O4 C43 C42 -172.4(2) no . .
Zr1 N1 C7 C8 -46.5(3) no . .
Zr1 N1 C22 C23 69.0(3) no . .
Zr1 N1 C37 C38 59.5(3) no . .
C7 N1 C22 C23 -170.3(2) no . .
C22 N1 C7 C8 -165.2(2) no . .
C7 N1 C37 C38 -64.9(3) no . .
C37 N1 C7 C8 77.6(3) no . .
C22 N1 C37 C38 178.1(2) no . .
C37 N1 C22 C23 -51.4(3) no . .
N1 C7 C8 C9 -115.1(3) no . .
N1 C7 C8 C13 70.7(4) no . .
C7 C8 C9 C10 -175.7(3) no . .
C7 C8 C13 O2 -10.5(4) no . .
C7 C8 C13 C12 171.8(3) no . .
C9 C8 C13 O2 175.4(3) no . .
C9 C8 C13 C12 -2.3(4) no . .
C13 C8 C9 C10 -1.5(4) no . .
C8 C9 C10 C11 3.7(5) no . .
C8 C9 C10 C14 -172.9(3) no . .
C9 C10 C11 C12 -2.4(5) no . .
C9 C10 C14 C15 -9.2(4) no . .
C9 C10 C14 C16 110.5(3) no . .
C9 C10 C14 C17 -129.2(3) no . .
C11 C10 C14 C15 174.3(3) no . .
C11 C10 C14 C16 -66.0(4) no . .
C11 C10 C14 C17 54.3(4) no . .
C14 C10 C11 C12 174.3(3) no . .
C10 C11 C12 C13 -1.2(5) no . .
C10 C11 C12 C18 173.6(3) no . .
C11 C12 C13 O2 -174.0(3) no . .
C11 C12 C13 C8 3.5(4) no . .
C11 C12 C18 C19 136.0(3) no . .
C11 C12 C18 C20 -102.4(3) no . .
C11 C12 C18 C21 15.5(4) no . .
C13 C12 C18 C19 -49.7(4) no . .
C13 C12 C18 C20 71.9(4) no . .
C13 C12 C18 C21 -170.2(3) no . .
C18 C12 C13 O2 11.5(5) no . .
C18 C12 C13 C8 -170.9(3) no . .
N1 C22 C23 C24 132.5(3) no . .
N1 C22 C23 C28 -44.5(4) no . .
C22 C23 C24 C25 -177.0(3) no . .
C22 C23 C28 O3 -3.0(4) no . .
C22 C23 C28 C27 173.9(3) no . .
C24 C23 C28 O3 -179.9(3) no . .
C24 C23 C28 C27 -3.1(4) no . .
C28 C23 C24 C25 0.1(5) no . .
C23 C24 C25 C26 1.5(5) no . .
C23 C24 C25 C29 -179.6(3) no . .
C24 C25 C26 C27 -0.1(5) no . .
C24 C25 C29 C30 -10.3(4) no . .
C24 C25 C29 C31 -131.3(3) no . .
C24 C25 C29 C32 111.1(3) no . .
C26 C25 C29 C30 168.5(3) no . .
C26 C25 C29 C31 47.6(4) no . .
C26 C25 C29 C32 -70.1(4) no . .
C29 C25 C26 C27 -179.0(3) no . .
C25 C26 C27 C28 -2.8(5) no . .
C25 C26 C27 C33 174.0(3) no . .
C26 C27 C28 O3 -178.9(3) no . .
C26 C27 C28 C23 4.3(4) no . .
C26 C27 C33 C34 -117.8(3) no . .
C26 C27 C33 C35 120.1(3) no . .
C26 C27 C33 C36 0.7(4) no . .
C28 C27 C33 C34 58.8(4) no . .
C28 C27 C33 C35 -63.3(4) no . .
C28 C27 C33 C36 177.2(3) no . .
C33 C27 C28 O3 4.4(5) no . .
C33 C27 C28 C23 -172.4(3) no . .
N1 C37 C38 C39 140.7(3) no . .
N1 C37 C38 C43 -50.4(4) no . .
C37 C38 C39 C40 167.0(3) no . .
C37 C38 C43 O4 11.5(4) no . .
C37 C38 C43 C42 -167.6(3) no . .
C39 C38 C43 O4 -180.0(3) no . .
C39 C38 C43 C42 1.0(4) no . .
C43 C38 C39 C40 -2.0(4) no . .
C38 C39 C40 C41 1.2(4) no . .
C38 C39 C40 C44 -173.4(3) no . .
C39 C40 C41 C42 0.9(5) no . .
C39 C40 C44 C45 -18.7(4) no . .
C39 C40 C44 C46 101.0(3) no . .
C39 C40 C44 C47 -139.6(3) no . .
C41 C40 C44 C45 166.9(3) no . .
C41 C40 C44 C46 -73.4(4) no . .
C41 C40 C44 C47 46.0(4) no . .
C44 C40 C41 C42 175.5(3) no . .
C40 C41 C42 C43 -1.9(5) no . .
C40 C41 C42 C48 179.9(3) no . .
C41 C42 C43 O4 -178.1(3) no . .
C41 C42 C43 C38 0.9(4) no . .
C41 C42 C48 C49 -119.0(3) no . .
C41 C42 C48 C50 119.8(3) no . .
C41 C42 C48 C51 0.5(4) no . .
C43 C42 C48 C49 62.9(4) no . .
C43 C42 C48 C50 -58.3(4) no . .
C43 C42 C48 C51 -177.6(3) no . .
C48 C42 C43 O4 0.1(4) no . .
C48 C42 C43 C38 179.2(3) no . .
C55 C56 C57 C57 -179.2(5) no . 3_776
C56 C57 C57 C56 180(335998) no 3_776 3_776
